data_7012972
loop_
_publ_author_name
'Khimyak, Tetyana'
'Johnson, Brian F. G.'
'Hermans, Sophie'
'Bond, Andrew D.'

_publ_section_title
;
 The synthesis and characterisation of the cluster dianion
 [PtRu5C(CO)15]2? and its reactions with Au and Pt cationic fragments
 produced in situ
;
_journal_issue 13
_journal_name_full 'Dalton Transactions'
_journal_page_first 2651
_journal_paper_doi 10.1039/b303178k
_journal_year 2003
_chemical_formula_moiety 'C52 H30 Au2 O15 P2 Pt Ru5'
_chemical_formula_sum 'C52 H30 Au2 O15 P2 Pt Ru5'
_chemical_formula_weight 2051.07
_space_group_IT_number 15
_symmetry_cell_setting monoclinic
_symmetry_space_group_name_Hall '-C 2yc'
_symmetry_space_group_name_H-M 'C 1 2/c 1'
_atom_sites_solution_hydrogens geom
_atom_sites_solution_primary direct
_atom_sites_solution_secondary difmap
_cell_angle_alpha 90.00
_cell_angle_beta 115.229(1)
_cell_angle_gamma 90.00
_cell_formula_units_Z 8
_cell_length_a 32.9658(7)
_cell_length_b 12.5706(2)
_cell_length_c 30.1546(6)
_cell_measurement_reflns_used 38345
_cell_measurement_temperature 180(2)
_cell_measurement_theta_max 27.48
_cell_measurement_theta_min 1.02
_cell_volume 11304.1(4)
_computing_cell_refinement 'HKL Scalepack (Otwinowski & Minor 1997)'
_computing_data_collection 'Collect (Nonius B.V. 1998)'
_computing_data_reduction
;
HKL Denzo and Scalepack (Otwinowski & Minor 1997)
;
_computing_molecular_graphics 'XP (Sheldrick 1993)'
_computing_publication_material 'SHELXL-97 (Sheldrick 1997)'
_computing_structure_refinement 'SHELXL-97 (Sheldrick 1997)'
_computing_structure_solution 'SIR-92 (Altomare et al. 1994)'
_diffrn_ambient_temperature 180(2)
_diffrn_measured_fraction_theta_full 0.985
_diffrn_measured_fraction_theta_max 0.985
_diffrn_measurement_device_type 'Nonius Kappa CCD'
_diffrn_measurement_method 'Thin slice \w and \f scans'
_diffrn_radiation_monochromator graphite
_diffrn_radiation_source 'fine-focus sealed tube'
_diffrn_radiation_type MoK\a
_diffrn_radiation_wavelength 0.7107
_diffrn_reflns_av_R_equivalents 0.1088
_diffrn_reflns_av_sigmaI/netI 0.0995
_diffrn_reflns_limit_h_max 42
_diffrn_reflns_limit_h_min 0
_diffrn_reflns_limit_k_max 16
_diffrn_reflns_limit_k_min -16
_diffrn_reflns_limit_l_max 35
_diffrn_reflns_limit_l_min -38
_diffrn_reflns_number 32417
_diffrn_reflns_theta_full 27.48
_diffrn_reflns_theta_max 27.48
_diffrn_reflns_theta_min 3.91
_diffrn_standards_number 0
_exptl_absorpt_coefficient_mu 9.053
_exptl_absorpt_correction_T_max 0.636
_exptl_absorpt_correction_T_min 0.233
_exptl_absorpt_correction_type multi-scan
_exptl_absorpt_process_details 'Sortav Blessing (1995)'
_exptl_crystal_colour red
_exptl_crystal_density_diffrn 2.410
_exptl_crystal_density_method 'not measured'
_exptl_crystal_description block
_exptl_crystal_F_000 7584
_exptl_crystal_size_max 0.30
_exptl_crystal_size_mid 0.23
_exptl_crystal_size_min 0.05
_refine_diff_density_max 6.984
_refine_diff_density_min -4.596
_refine_diff_density_rms 0.437
_refine_ls_extinction_method none
_refine_ls_goodness_of_fit_ref 1.008
_refine_ls_hydrogen_treatment constr
_refine_ls_matrix_type full
_refine_ls_number_parameters 688
_refine_ls_number_reflns 12771
_refine_ls_number_restraints 0
_refine_ls_restrained_S_all 1.008
_refine_ls_R_factor_all 0.1064
_refine_ls_R_factor_gt 0.0779
_refine_ls_shift/su_max 0.000
_refine_ls_shift/su_mean 0.000
_refine_ls_structure_factor_coef Fsqd
_refine_ls_weighting_details 'calc w=1/[\s^2^(Fo^2^)+(0.1344P)^2^+0.0000P] where P=(Fo^2^+2Fc^2^)/3'
_refine_ls_weighting_scheme calc
_refine_ls_wR_factor_gt 0.1889
_refine_ls_wR_factor_ref 0.2088
_reflns_number_gt 9092
_reflns_number_total 12771
_reflns_threshold_expression I>2\s(I)
_cod_data_source_file b303178k.txt
_cod_data_source_block compound_2
_cod_original_sg_symbol_H-M C2/c
_cod_database_code 7012972

loop_
_symmetry_equiv_pos_as_xyz
'x, y, z'
'-x, y, -z+1/2'
'x+1/2, y+1/2, z'
'-x+1/2, y+1/2, -z+1/2'
'-x, -y, -z'
'x, -y, z-1/2'
'-x+1/2, -y+1/2, -z'
'x+1/2, -y+1/2, z-1/2'

loop_
_atom_site_label
_atom_site_type_symbol
_atom_site_fract_x
_atom_site_fract_y
_atom_site_fract_z
_atom_site_U_iso_or_equiv
_atom_site_adp_type
_atom_site_occupancy
_atom_site_symmetry_multiplicity
_atom_site_calc_flag
_atom_site_refinement_flags
_atom_site_disorder_assembly
_atom_site_disorder_group
Pt1 Pt 0.140782(15) 0.15487(3) 0.270097(17) 0.02918(14) Uani 1 1 d . A .
Ru1 Ru 0.17891(3) 0.01062(7) 0.35594(4) 0.0352(2) Uani 1 1 d . . .
Ru2 Ru 0.09952(3) -0.05038(8) 0.26874(4) 0.0335(2) Uani 1 1 d . A .
Ru3 Ru 0.14873(3) -0.02664(7) 0.20991(4) 0.0323(2) Uani 1 1 d . . .
Ru4 Ru 0.22626(3) 0.05012(7) 0.29636(4) 0.0378(3) Uani 1 1 d . A .
Ru5 Ru 0.18560(4) -0.15369(7) 0.29557(4) 0.0367(3) Uani 1 1 d . A .
Au1 Au 0.144785(16) 0.20576(4) 0.360433(19) 0.03695(15) Uani 1 1 d . A .
Au2 Au 0.116253(16) 0.17471(4) 0.172892(19) 0.03707(15) Uani 1 1 d . A .
P1 P 0.13269(11) 0.3407(2) 0.40337(12) 0.0332(7) Uani 1 1 d . . .
P2 P 0.07665(10) 0.2620(2) 0.10110(12) 0.0336(7) Uani 1 1 d . . .
O1 O 0.1145(4) 0.3870(8) 0.2567(4) 0.062(3) Uani 1 1 d . . .
O2 O 0.2373(9) -0.1817(19) 0.4073(9) 0.061(6) Uiso 0.50 1 d P A 1
C2 C 0.2156(11) -0.132(2) 0.3743(11) 0.040(7) Uiso 0.50 1 d P A 1
O2' O 0.2145(9) -0.196(2) 0.4050(9) 0.066(6) Uiso 0.50 1 d P A 2
C2' C 0.1989(11) -0.138(2) 0.3744(11) 0.043(7) Uiso 0.50 1 d P A 2
O3 O 0.2551(4) 0.1309(11) 0.4343(5) 0.081(4) Uani 1 1 d . . .
O4 O 0.1366(5) -0.0195(11) 0.4274(5) 0.090(4) Uani 1 1 d . . .
O5 O 0.0256(4) 0.1139(11) 0.2193(5) 0.081(4) Uani 1 1 d . A .
O6 O 0.0490(6) -0.2386(15) 0.2061(7) 0.059(5) Uiso 0.67 1 d P A 1
C6 C 0.0696(10) -0.168(3) 0.2302(11) 0.054(9) Uiso 0.67 1 d P A 1
O6' O 0.0395(12) -0.202(3) 0.1906(14) 0.060(10) Uiso 0.33 1 d P A 2
C6' C 0.0618(17) -0.146(4) 0.2207(19) 0.035(12) Uiso 0.33 1 d P A 2
O7 O 0.0598(5) -0.1160(14) 0.3389(5) 0.108(5) Uani 1 1 d . A .
O8 O 0.1706(3) -0.2565(7) 0.1978(4) 0.050(2) Uani 1 1 d . . .
O9 O 0.1916(4) 0.0010(10) 0.1390(5) 0.078(4) Uani 1 1 d . . .
O10 O 0.0630(4) -0.0814(10) 0.1235(4) 0.073(3) Uani 1 1 d . . .
O11 O 0.3131(4) 0.0025(13) 0.3842(6) 0.103(5) Uani 1 1 d . A .
O12 O 0.2784(4) 0.0321(9) 0.2340(6) 0.082(4) Uani 1 1 d . A .
O13 O 0.2455(6) 0.2867(15) 0.3215(8) 0.042(4) Uiso 0.50 1 d P A 1
C13 C 0.2346(8) 0.2007(18) 0.3100(10) 0.025(5) Uiso 0.50 1 d P A 1
O13' O 0.2374(7) 0.2920(15) 0.2968(8) 0.045(5) Uiso 0.50 1 d P A 2
C13' C 0.2272(10) 0.202(2) 0.2899(12) 0.039(7) Uiso 0.50 1 d P A 2
O14 O 0.2771(4) -0.2484(10) 0.3211(6) 0.099(5) Uani 1 1 d . A .
O15 O 0.1382(5) -0.3609(8) 0.2959(5) 0.080(4) Uani 1 1 d . A .
C1 C 0.1231(4) 0.3006(10) 0.2612(5) 0.038(3) Uani 1 1 d . . .
C3 C 0.2273(5) 0.0849(12) 0.4053(6) 0.058(4) Uani 1 1 d . A .
C4 C 0.1516(5) -0.0056(11) 0.3988(5) 0.049(4) Uani 1 1 d . A .
C5 C 0.0564(5) 0.0613(13) 0.2393(5) 0.051(4) Uani 1 1 d . . .
C7 C 0.0765(5) -0.0880(14) 0.3149(6) 0.062(4) Uani 1 1 d . . .
C8 C 0.1685(4) -0.1818(9) 0.2198(5) 0.036(3) Uani 1 1 d . A .
C9 C 0.1763(5) -0.0060(12) 0.1664(6) 0.050(3) Uani 1 1 d . A .
C10 C 0.0937(5) -0.0581(11) 0.1559(6) 0.049(4) Uani 1 1 d . A .
C11 C 0.2800(5) 0.0234(13) 0.3514(6) 0.063(5) Uani 1 1 d . . .
C12 C 0.2568(5) 0.0375(10) 0.2549(6) 0.051(4) Uani 1 1 d . . .
C14 C 0.2433(5) -0.2119(11) 0.3123(7) 0.066(5) Uani 1 1 d . . .
C15 C 0.1567(5) -0.2833(10) 0.2971(6) 0.050(4) Uani 1 1 d . . .
C16 C 0.1322(4) 0.3041(10) 0.4616(5) 0.038(3) Uani 1 1 d . A .
C17 C 0.1610(5) 0.2309(12) 0.4892(6) 0.052(4) Uani 1 1 d . . .
H17 H 0.1796 0.1959 0.4768 0.063 Uiso 1 1 calc R A .
C18 C 0.1650(6) 0.2031(15) 0.5368(6) 0.069(5) Uani 1 1 d . A .
H18 H 0.1860 0.1511 0.5563 0.083 Uiso 1 1 calc R . .
C19 C 0.1371(7) 0.2548(15) 0.5537(5) 0.070(5) Uani 1 1 d . . .
H19 H 0.1386 0.2383 0.5851 0.084 Uiso 1 1 calc R A .
C20 C 0.1079(7) 0.3286(14) 0.5253(7) 0.070(5) Uani 1 1 d . A .
H20 H 0.0898 0.3651 0.5378 0.084 Uiso 1 1 calc R . .
C21 C 0.1032(5) 0.3536(10) 0.4782(5) 0.045(3) Uani 1 1 d . . .
H21 H 0.0810 0.4026 0.4581 0.054 Uiso 1 1 calc R A .
C22 C 0.1774(4) 0.4380(10) 0.4205(5) 0.038(3) Uani 1 1 d . A .
C23 C 0.1945(5) 0.4884(12) 0.4653(7) 0.060(4) Uani 1 1 d . . .
H23 H 0.1830 0.4728 0.4886 0.072 Uiso 1 1 calc R A .
C24 C 0.2288(6) 0.5626(16) 0.4761(8) 0.078(5) Uani 1 1 d . A .
H24 H 0.2413 0.5983 0.5068 0.094 Uiso 1 1 calc R . .
C25 C 0.2440(5) 0.5826(15) 0.4411(10) 0.084(7) Uani 1 1 d . . .
H25 H 0.2677 0.6322 0.4480 0.101 Uiso 1 1 calc R A .
C26 C 0.2269(7) 0.5356(15) 0.3987(10) 0.082(6) Uani 1 1 d . A .
H26 H 0.2375 0.5546 0.3751 0.099 Uiso 1 1 calc R . .
C27 C 0.1953(6) 0.4628(13) 0.3872(8) 0.069(5) Uani 1 1 d . . .
H27 H 0.1848 0.4273 0.3565 0.083 Uiso 1 1 calc R A .
C28 C 0.0809(4) 0.4133(10) 0.3674(4) 0.033(3) Uani 1 1 d . A .
C29 C 0.0772(5) 0.5208(12) 0.3658(6) 0.057(4) Uani 1 1 d . . .
H29 H 0.1027 0.5633 0.3840 0.068 Uiso 1 1 calc R A .
C30 C 0.0368(6) 0.5689(13) 0.3379(7) 0.065(5) Uani 1 1 d . A .
H30 H 0.0345 0.6443 0.3374 0.078 Uiso 1 1 calc R . .
C31 C -0.0002(5) 0.5089(16) 0.3109(6) 0.065(5) Uani 1 1 d . . .
H31 H -0.0279 0.5420 0.2911 0.078 Uiso 1 1 calc R A .
C32 C 0.0034(5) 0.4026(18) 0.3128(7) 0.080(6) Uani 1 1 d . A .
H32 H -0.0227 0.3613 0.2953 0.096 Uiso 1 1 calc R . .
C33 C 0.0431(5) 0.3513(12) 0.3391(7) 0.061(5) Uani 1 1 d . . .
H33 H 0.0452 0.2761 0.3381 0.073 Uiso 1 1 calc R A .
C34 C 0.1015(4) 0.2593(9) 0.0579(5) 0.038(3) Uani 1 1 d . A .
C35 C 0.1204(5) 0.1640(11) 0.0515(5) 0.046(3) Uani 1 1 d . . .
H35 H 0.1219 0.1038 0.0713 0.055 Uiso 1 1 calc R A .
C36 C 0.1368(6) 0.1580(13) 0.0166(6) 0.059(4) Uani 1 1 d . A .
H36 H 0.1468 0.0913 0.0104 0.071 Uiso 1 1 calc R . .
C37 C 0.1391(6) 0.2438(15) -0.0089(6) 0.069(5) Uani 1 1 d . . .
H37 H 0.1518 0.2400 -0.0318 0.083 Uiso 1 1 calc R A .
C38 C 0.1220(8) 0.3372(16) -0.0003(8) 0.090(7) Uani 1 1 d . A .
H38 H 0.1238 0.3986 -0.0177 0.108 Uiso 1 1 calc R . .
C39 C 0.1031(7) 0.3480(12) 0.0307(7) 0.065(5) Uani 1 1 d . . .
H39 H 0.0909 0.4144 0.0342 0.079 Uiso 1 1 calc R A .
C40 C 0.0637(4) 0.3988(10) 0.1050(5) 0.037(3) Uani 1 1 d . A .
C41 C 0.0940(5) 0.4651(10) 0.1408(6) 0.048(3) Uani 1 1 d . . .
H41 H 0.1213 0.4377 0.1651 0.058 Uiso 1 1 calc R A .
C42 C 0.0831(7) 0.5747(12) 0.1403(7) 0.071(5) Uani 1 1 d . A .
H42 H 0.1037 0.6209 0.1643 0.086 Uiso 1 1 calc R . .
C43 C 0.0437(6) 0.6149(12) 0.1063(7) 0.061(4) Uani 1 1 d . . .
H43 H 0.0379 0.6889 0.1064 0.073 Uiso 1 1 calc R A .
C44 C 0.0127(6) 0.5513(13) 0.0722(7) 0.065(5) Uani 1 1 d . A .
H44 H -0.0153 0.5799 0.0501 0.078 Uiso 1 1 calc R . .
C45 C 0.0220(5) 0.4450(11) 0.0698(5) 0.047(3) Uani 1 1 d . . .
H45 H 0.0009 0.4015 0.0449 0.056 Uiso 1 1 calc R A .
C46 C 0.0232(4) 0.1923(9) 0.0701(5) 0.038(3) Uani 1 1 d . A .
C47 C 0.0054(5) 0.1631(12) 0.0223(6) 0.052(4) Uani 1 1 d . . .
H47 H 0.0196 0.1825 0.0019 0.063 Uiso 1 1 calc R A .
C48 C -0.0340(5) 0.1045(14) 0.0037(6) 0.066(5) Uani 1 1 d . A .
H48 H -0.0468 0.0822 -0.0296 0.079 Uiso 1 1 calc R . .
C49 C -0.0543(5) 0.0787(11) 0.0337(8) 0.064(5) Uani 1 1 d . . .
H49 H -0.0813 0.0388 0.0205 0.076 Uiso 1 1 calc R A .
C50 C -0.0378(5) 0.1072(14) 0.0794(7) 0.066(5) Uani 1 1 d . A .
H50 H -0.0528 0.0887 0.0991 0.079 Uiso 1 1 calc R . .
C51 C 0.0018(5) 0.1646(13) 0.0994(6) 0.057(4) Uani 1 1 d . . .
H51 H 0.0143 0.1850 0.1329 0.068 Uiso 1 1 calc R A .
C0 C 0.1626(3) 0.0031(8) 0.2817(4) 0.029(3) Uani 1 1 d . A .

loop_
_atom_site_aniso_label
_atom_site_aniso_U_11
_atom_site_aniso_U_22
_atom_site_aniso_U_33
_atom_site_aniso_U_23
_atom_site_aniso_U_13
_atom_site_aniso_U_12
Pt1 0.0313(2) 0.0242(2) 0.0369(3) 0.00113(17) 0.0191(2) 0.00369(17)
Ru1 0.0424(6) 0.0236(4) 0.0393(6) 0.0005(4) 0.0171(5) 0.0005(4)
Ru2 0.0298(5) 0.0318(5) 0.0467(6) -0.0037(4) 0.0239(4) -0.0068(4)
Ru3 0.0338(5) 0.0278(5) 0.0441(6) -0.0030(4) 0.0251(5) -0.0011(4)
Ru4 0.0250(5) 0.0244(5) 0.0664(7) -0.0061(5) 0.0216(5) -0.0026(4)
Ru5 0.0392(6) 0.0199(4) 0.0523(7) -0.0016(4) 0.0208(5) 0.0013(4)
Au1 0.0406(3) 0.0322(3) 0.0455(3) -0.0038(2) 0.0255(2) 0.0024(2)
Au2 0.0322(3) 0.0407(3) 0.0406(3) 0.0052(2) 0.0177(2) -0.0025(2)
P1 0.0331(16) 0.0307(16) 0.0412(18) 0.0017(13) 0.0211(14) 0.0029(12)
P2 0.0353(16) 0.0317(15) 0.0356(17) -0.0001(13) 0.0171(14) -0.0030(13)
O1 0.079(7) 0.034(5) 0.063(7) 0.001(5) 0.021(6) 0.018(5)
O3 0.067(8) 0.078(8) 0.067(8) -0.014(7) -0.002(6) -0.002(7)
O4 0.133(13) 0.089(9) 0.079(9) 0.016(7) 0.074(9) -0.018(8)
O5 0.044(6) 0.099(9) 0.116(11) 0.044(8) 0.049(7) 0.030(6)
O7 0.120(12) 0.147(14) 0.095(11) -0.004(10) 0.083(10) -0.050(10)
O8 0.057(6) 0.035(5) 0.065(7) -0.009(5) 0.033(5) 0.004(4)
O9 0.090(9) 0.075(8) 0.118(11) 0.011(7) 0.091(9) 0.013(7)
O10 0.076(8) 0.070(8) 0.056(7) -0.023(6) 0.012(6) -0.012(6)
O11 0.041(7) 0.125(12) 0.113(12) -0.029(10) 0.002(7) 0.017(7)
O12 0.072(8) 0.070(8) 0.141(12) -0.013(8) 0.081(9) -0.016(6)
O14 0.058(7) 0.070(8) 0.140(13) -0.029(9) 0.014(8) 0.018(7)
O15 0.113(10) 0.038(6) 0.097(10) -0.002(6) 0.052(8) -0.019(6)
C1 0.041(7) 0.029(7) 0.040(7) 0.010(5) 0.013(6) 0.005(5)
C3 0.052(9) 0.041(8) 0.065(10) 0.012(8) 0.009(8) 0.017(7)
C4 0.057(9) 0.044(8) 0.028(7) 0.002(6) 0.000(6) -0.013(7)
C5 0.044(8) 0.077(10) 0.046(8) 0.006(7) 0.033(7) 0.008(8)
C7 0.048(9) 0.077(11) 0.072(11) 0.007(9) 0.035(8) -0.008(8)
C8 0.034(6) 0.029(6) 0.052(8) -0.002(6) 0.026(6) 0.001(5)
C9 0.047(8) 0.056(9) 0.049(9) -0.011(7) 0.022(7) -0.007(7)
C10 0.043(8) 0.048(8) 0.058(9) -0.025(7) 0.023(7) -0.013(6)
C11 0.036(8) 0.068(10) 0.068(11) -0.014(8) 0.006(8) 0.014(7)
C12 0.046(8) 0.032(7) 0.085(11) -0.008(7) 0.039(8) -0.003(6)
C14 0.042(8) 0.029(7) 0.108(14) -0.008(8) 0.016(9) 0.001(6)
C15 0.069(10) 0.025(6) 0.066(10) -0.001(6) 0.037(8) -0.009(6)
C16 0.040(7) 0.036(7) 0.039(7) -0.002(5) 0.018(6) -0.013(6)
C17 0.046(8) 0.050(8) 0.067(10) 0.011(7) 0.030(7) 0.001(7)
C18 0.078(12) 0.074(12) 0.043(9) 0.002(8) 0.014(9) -0.022(9)
C19 0.115(15) 0.073(11) 0.026(8) 0.000(8) 0.034(9) -0.028(11)
C20 0.102(14) 0.065(11) 0.077(12) -0.016(10) 0.071(12) -0.018(10)
C21 0.057(8) 0.037(7) 0.052(9) -0.006(6) 0.035(7) -0.003(6)
C22 0.030(6) 0.033(6) 0.051(8) 0.003(6) 0.018(6) 0.005(5)
C23 0.059(10) 0.044(8) 0.077(12) 0.002(8) 0.029(9) -0.013(7)
C24 0.058(10) 0.093(14) 0.080(13) -0.008(11) 0.026(10) -0.030(10)
C25 0.028(8) 0.060(11) 0.15(2) 0.044(13) 0.024(11) -0.003(7)
C26 0.085(14) 0.058(11) 0.118(19) 0.013(12) 0.057(14) -0.011(10)
C27 0.082(12) 0.051(9) 0.102(14) 0.012(9) 0.067(12) 0.003(9)
C28 0.030(6) 0.040(6) 0.036(7) -0.011(5) 0.020(5) -0.001(5)
C29 0.057(9) 0.046(8) 0.070(11) 0.002(8) 0.029(8) 0.020(7)
C30 0.064(11) 0.048(9) 0.084(12) 0.023(9) 0.034(10) 0.035(8)
C31 0.040(8) 0.090(13) 0.063(11) 0.020(10) 0.022(8) 0.032(9)
C32 0.039(9) 0.096(15) 0.088(14) 0.003(11) 0.011(9) 0.008(9)
C33 0.029(7) 0.046(8) 0.096(13) 0.001(8) 0.016(8) 0.008(6)
C34 0.034(6) 0.030(6) 0.054(8) -0.007(6) 0.021(6) -0.010(5)
C35 0.057(9) 0.043(8) 0.047(8) -0.006(6) 0.031(7) -0.007(6)
C36 0.067(11) 0.058(10) 0.064(11) -0.005(8) 0.040(9) 0.003(8)
C37 0.087(12) 0.079(12) 0.069(11) -0.001(10) 0.061(10) -0.008(10)
C38 0.14(2) 0.076(13) 0.096(15) 0.045(11) 0.091(15) 0.041(12)
C39 0.098(13) 0.041(8) 0.083(12) 0.015(8) 0.063(11) 0.015(8)
C40 0.049(7) 0.037(7) 0.039(7) -0.003(5) 0.032(6) -0.008(6)
C41 0.045(8) 0.041(7) 0.058(9) 0.003(7) 0.022(7) -0.009(6)
C42 0.104(14) 0.042(8) 0.096(14) -0.034(9) 0.070(12) -0.033(9)
C43 0.078(11) 0.040(8) 0.084(12) 0.008(9) 0.052(10) 0.012(8)
C44 0.072(11) 0.050(9) 0.079(12) 0.003(9) 0.037(10) 0.021(8)
C45 0.055(9) 0.044(8) 0.044(8) -0.008(6) 0.023(7) 0.006(6)
C46 0.043(7) 0.023(6) 0.049(8) -0.002(5) 0.022(6) -0.007(5)
C47 0.044(8) 0.062(9) 0.050(9) -0.023(7) 0.018(7) -0.012(7)
C48 0.049(9) 0.079(12) 0.061(10) -0.026(9) 0.016(8) 0.001(8)
C49 0.038(8) 0.035(7) 0.113(16) -0.015(9) 0.028(9) -0.009(6)
C50 0.033(8) 0.073(11) 0.082(13) 0.014(10) 0.015(8) -0.012(8)
C51 0.041(8) 0.078(11) 0.052(9) 0.003(8) 0.021(7) -0.016(7)
C0 0.015(5) 0.015(5) 0.051(7) 0.003(5) 0.010(5) 0.006(4)

loop_
_atom_type_symbol
_atom_type_description
_atom_type_scat_dispersion_real
_atom_type_scat_dispersion_imag
_atom_type_scat_source
C C 0.0033 0.0016 'International Tables Vol C Tables 4.2.6.8 and 6.1.1.4'
H H 0.0000 0.0000 'International Tables Vol C Tables 4.2.6.8 and 6.1.1.4'
O O 0.0106 0.0060 'International Tables Vol C Tables 4.2.6.8 and 6.1.1.4'
P P 0.1023 0.0942 'International Tables Vol C Tables 4.2.6.8 and 6.1.1.4'
Au Au -2.0133 8.8022 'International Tables Vol C Tables 4.2.6.8 and 6.1.1.4'
Ru Ru -1.2594 0.8363 'International Tables Vol C Tables 4.2.6.8 and 6.1.1.4'
Pt Pt -1.7033 8.3905 'International Tables Vol C Tables 4.2.6.8 and 6.1.1.4'

loop_
_geom_angle_atom_site_label_1
_geom_angle_atom_site_label_2
_geom_angle_atom_site_label_3
_geom_angle
_geom_angle_site_symmetry_1
_geom_angle_site_symmetry_3
_geom_angle_publ_flag
C1 Pt1 C0 177.2(5) . . ?
C1 Pt1 Au2 80.0(4) . . ?
C0 Pt1 Au2 101.3(3) . . ?
C1 Pt1 Au1 78.4(4) . . ?
C0 Pt1 Au1 100.7(4) . . ?
Au2 Pt1 Au1 157.09(2) . . ?
C1 Pt1 Ru4 132.7(4) . . ?
C0 Pt1 Ru4 44.7(3) . . ?
Au2 Pt1 Ru4 98.34(3) . . ?
Au1 Pt1 Ru4 101.82(3) . . ?
C1 Pt1 Ru2 137.5(4) . . ?
C0 Pt1 Ru2 45.0(3) . . ?
Au2 Pt1 Ru2 98.33(3) . . ?
Au1 Pt1 Ru2 92.58(3) . . ?
Ru4 Pt1 Ru2 89.73(3) . . ?
C1 Pt1 Ru1 134.5(4) . . ?
C0 Pt1 Ru1 44.2(3) . . ?
Au2 Pt1 Ru1 145.45(3) . . ?
Au1 Pt1 Ru1 56.86(2) . . ?
Ru4 Pt1 Ru1 58.85(3) . . ?
Ru2 Pt1 Ru1 59.45(3) . . ?
C1 Pt1 Ru3 138.3(4) . . ?
C0 Pt1 Ru3 42.9(3) . . ?
Au2 Pt1 Ru3 58.38(2) . . ?
Au1 Pt1 Ru3 143.02(3) . . ?
Ru4 Pt1 Ru3 59.57(3) . . ?
Ru2 Pt1 Ru3 58.47(3) . . ?
Ru1 Pt1 Ru3 87.08(3) . . ?
C4 Ru1 C3 90.3(7) . . ?
C4 Ru1 C2' 84.5(11) . . ?
C3 Ru1 C2' 100.1(10) . . ?
C4 Ru1 C0 139.5(5) . . ?
C3 Ru1 C0 127.9(6) . . ?
C2' Ru1 C0 99.4(9) . . ?
C4 Ru1 C2 96.7(10) . . ?
C3 Ru1 C2 90.9(9) . . ?
C2' Ru1 C2 15.3(10) . . ?
C0 Ru1 C2 95.8(8) . . ?
C4 Ru1 Au1 74.6(4) . . ?
C3 Ru1 Au1 75.3(4) . . ?
C2' Ru1 Au1 158.4(10) . . ?
C0 Ru1 Au1 99.9(3) . . ?
C2 Ru1 Au1 163.4(8) . . ?
C4 Ru1 Ru5 123.9(4) . . ?
C3 Ru1 Ru5 126.4(5) . . ?
C2' Ru1 Ru5 51.9(9) . . ?
C0 Ru1 Ru5 47.6(3) . . ?
C2 Ru1 Ru5 49.5(8) . . ?
Au1 Ru1 Ru5 146.89(5) . . ?
C4 Ru1 Ru4 174.7(4) . . ?
C3 Ru1 Ru4 84.6(5) . . ?
C2' Ru1 Ru4 97.7(10) . . ?
C0 Ru1 Ru4 45.1(3) . . ?
C2 Ru1 Ru4 84.7(8) . . ?
Au1 Ru1 Ru4 102.74(4) . . ?
Ru5 Ru1 Ru4 60.79(3) . . ?
C4 Ru1 Ru2 94.7(4) . . ?
C3 Ru1 Ru2 165.5(4) . . ?
C2' Ru1 Ru2 94.0(9) . . ?
C0 Ru1 Ru2 44.9(3) . . ?
C2 Ru1 Ru2 102.0(8) . . ?
Au1 Ru1 Ru2 92.90(4) . . ?
Ru5 Ru1 Ru2 60.82(3) . . ?
Ru4 Ru1 Ru2 89.97(4) . . ?
C4 Ru1 Pt1 121.2(4) . . ?
C3 Ru1 Pt1 106.6(5) . . ?
C2' Ru1 Pt1 142.1(9) . . ?
C0 Ru1 Pt1 42.7(3) . . ?
C2 Ru1 Pt1 137.2(8) . . ?
Au1 Ru1 Pt1 57.51(2) . . ?
Ru5 Ru1 Pt1 90.29(4) . . ?
Ru4 Ru1 Pt1 59.40(3) . . ?
Ru2 Ru1 Pt1 59.31(3) . . ?
C6 Ru2 C6' 12.3(18) . . ?
C6 Ru2 C7 89.4(11) . . ?
C6' Ru2 C7 93.7(16) . . ?
C6 Ru2 C5 101.6(11) . . ?
C6' Ru2 C5 89.7(17) . . ?
C7 Ru2 C5 94.1(6) . . ?
C6 Ru2 C0 126.6(10) . . ?
C6' Ru2 C0 129.5(15) . . ?
C7 Ru2 C0 128.8(6) . . ?
C5 Ru2 C0 109.7(5) . . ?
C6 Ru2 Ru3 89.2(9) . . ?
C6' Ru2 Ru3 87.3(15) . . ?
C7 Ru2 Ru3 167.8(5) . . ?
C5 Ru2 Ru3 98.0(4) . . ?
C0 Ru2 Ru3 45.2(3) . . ?
C6 Ru2 Ru5 90.7(9) . . ?
C6' Ru2 Ru5 100.1(15) . . ?
C7 Ru2 Ru5 109.3(5) . . ?
C5 Ru2 Ru5 153.7(4) . . ?
C0 Ru2 Ru5 46.0(3) . . ?
Ru3 Ru2 Ru5 58.59(3) . . ?
C6 Ru2 Pt1 145.7(9) . . ?
C6' Ru2 Pt1 136.7(16) . . ?
C7 Ru2 Pt1 122.6(5) . . ?
C5 Ru2 Pt1 67.0(4) . . ?
C0 Ru2 Pt1 43.8(3) . . ?
Ru3 Ru2 Pt1 62.27(3) . . ?
Ru5 Ru2 Pt1 89.84(3) . . ?
C6 Ru2 Ru1 142.9(10) . . ?
C6' Ru2 Ru1 154.9(16) . . ?
C7 Ru2 Ru1 83.7(5) . . ?
C5 Ru2 Ru1 115.3(5) . . ?
C0 Ru2 Ru1 45.3(3) . . ?
Ru3 Ru2 Ru1 90.20(4) . . ?
Ru5 Ru2 Ru1 58.06(3) . . ?
Pt1 Ru2 Ru1 61.25(3) . . ?
C10 Ru3 C9 90.0(6) . . ?
C10 Ru3 C8 93.2(6) . . ?
C9 Ru3 C8 90.8(6) . . ?
C10 Ru3 C0 130.4(5) . . ?
C9 Ru3 C0 138.3(5) . . ?
C8 Ru3 C0 96.1(5) . . ?
C10 Ru3 Au2 77.4(4) . . ?
C9 Ru3 Au2 79.4(5) . . ?
C8 Ru3 Au2 166.3(4) . . ?
C0 Ru3 Au2 97.6(3) . . ?
C10 Ru3 Ru5 123.3(5) . . ?
C9 Ru3 Ru5 124.0(5) . . ?
C8 Ru3 Ru5 48.7(4) . . ?
C0 Ru3 Ru5 47.4(3) . . ?
Au2 Ru3 Ru5 144.97(4) . . ?
C10 Ru3 Ru2 85.6(5) . . ?
C9 Ru3 Ru2 174.8(5) . . ?
C8 Ru3 Ru2 92.3(3) . . ?
C0 Ru3 Ru2 45.5(3) . . ?
Au2 Ru3 Ru2 96.86(3) . . ?
Ru5 Ru3 Ru2 61.06(4) . . ?
C10 Ru3 Ru4 170.9(4) . . ?
C9 Ru3 Ru4 94.4(4) . . ?
C8 Ru3 Ru4 94.7(4) . . ?
C0 Ru3 Ru4 44.1(3) . . ?
Au2 Ru3 Ru4 95.61(3) . . ?
Ru5 Ru3 Ru4 60.11(4) . . ?
Ru2 Ru3 Ru4 89.59(4) . . ?
C10 Ru3 Pt1 112.4(4) . . ?
C9 Ru3 Pt1 120.2(4) . . ?
C8 Ru3 Pt1 138.2(4) . . ?
C0 Ru3 Pt1 42.1(3) . . ?
Au2 Ru3 Pt1 55.49(2) . . ?
Ru5 Ru3 Pt1 89.50(4) . . ?
Ru2 Ru3 Pt1 59.26(3) . . ?
Ru4 Ru3 Pt1 58.56(3) . . ?
C11 Ru4 C12 90.0(7) . . ?
C11 Ru4 C13' 102.6(11) . . ?
C12 Ru4 C13' 88.9(10) . . ?
C11 Ru4 C13 89.5(9) . . ?
C12 Ru4 C13 98.8(8) . . ?
C13' Ru4 C13 16.4(10) . . ?
C11 Ru4 C0 129.7(7) . . ?
C12 Ru4 C0 127.8(6) . . ?
C13' Ru4 C0 109.0(9) . . ?
C13 Ru4 C0 111.7(7) . . ?
C11 Ru4 Ru1 88.6(6) . . ?
C12 Ru4 Ru1 165.3(4) . . ?
C13' Ru4 Ru1 105.7(9) . . ?
C13 Ru4 Ru1 95.9(7) . . ?
C0 Ru4 Ru1 45.9(3) . . ?
C11 Ru4 Ru5 96.2(6) . . ?
C12 Ru4 Ru5 107.0(4) . . ?
C13' Ru4 Ru5 155.3(8) . . ?
C13 Ru4 Ru5 153.5(7) . . ?
C0 Ru4 Ru5 46.4(3) . . ?
Ru1 Ru4 Ru5 58.61(3) . . ?
C11 Ru4 Pt1 140.1(5) . . ?
C12 Ru4 Pt1 125.4(5) . . ?
C13' Ru4 Pt1 64.9(8) . . ?
C13 Ru4 Pt1 69.3(7) . . ?
C0 Ru4 Pt1 44.0(3) . . ?
Ru1 Ru4 Pt1 61.75(3) . . ?
Ru5 Ru4 Pt1 90.40(3) . . ?
C11 Ru4 Ru3 150.2(5) . . ?
C12 Ru4 Ru3 83.9(5) . . ?
C13' Ru4 Ru3 106.5(9) . . ?
C13 Ru4 Ru3 120.3(8) . . ?
C0 Ru4 Ru3 44.3(3) . . ?
Ru1 Ru4 Ru3 89.95(4) . . ?
Ru5 Ru4 Ru3 58.29(3) . . ?
Pt1 Ru4 Ru3 61.87(3) . . ?
C14 Ru5 C15 96.8(6) . . ?
C14 Ru5 C0 131.0(5) . . ?
C15 Ru5 C0 132.2(5) . . ?
C14 Ru5 C8 89.9(7) . . ?
C15 Ru5 C8 88.7(6) . . ?
C0 Ru5 C8 91.9(5) . . ?
C14 Ru5 C2 79.5(10) . . ?
C15 Ru5 C2 94.6(9) . . ?
C0 Ru5 C2 93.4(8) . . ?
C8 Ru5 C2 169.2(9) . . ?
C14 Ru5 C2' 91.8(10) . . ?
C15 Ru5 C2' 85.8(10) . . ?
C0 Ru5 C2' 91.0(8) . . ?
C8 Ru5 C2' 174.3(9) . . ?
C2 Ru5 C2' 14.4(9) . . ?
C14 Ru5 Ru1 117.1(5) . . ?
C15 Ru5 Ru1 115.8(5) . . ?
C0 Ru5 Ru1 47.0(3) . . ?
C8 Ru5 Ru1 138.8(3) . . ?
C2 Ru5 Ru1 47.6(8) . . ?
C2' Ru5 Ru1 44.1(8) . . ?
C14 Ru5 Ru3 116.9(6) . . ?
C15 Ru5 Ru3 118.8(5) . . ?
C0 Ru5 Ru3 46.2(3) . . ?
C8 Ru5 Ru3 45.8(3) . . ?
C2 Ru5 Ru3 138.4(8) . . ?
C2' Ru5 Ru3 137.1(8) . . ?
Ru1 Ru5 Ru3 93.12(4) . . ?
C14 Ru5 Ru4 86.0(4) . . ?
C15 Ru5 Ru4 176.3(5) . . ?
C0 Ru5 Ru4 45.0(3) . . ?
C8 Ru5 Ru4 93.8(3) . . ?
C2 Ru5 Ru4 83.5(8) . . ?
C2' Ru5 Ru4 91.8(8) . . ?
Ru1 Ru5 Ru4 60.59(3) . . ?
Ru3 Ru5 Ru4 61.60(4) . . ?
C14 Ru5 Ru2 176.0(5) . . ?
C15 Ru5 Ru2 87.2(5) . . ?
C0 Ru5 Ru2 45.1(3) . . ?
C8 Ru5 Ru2 89.7(3) . . ?
C2 Ru5 Ru2 100.7(9) . . ?
C2' Ru5 Ru2 89.0(8) . . ?
Ru1 Ru5 Ru2 61.12(4) . . ?
Ru3 Ru5 Ru2 60.35(3) . . ?
Ru4 Ru5 Ru2 90.03(4) . . ?
P1 Au1 Ru1 151.31(9) . . ?
P1 Au1 Pt1 142.58(8) . . ?
Ru1 Au1 Pt1 65.63(3) . . ?
P2 Au2 Pt1 149.53(8) . . ?
P2 Au2 Ru3 141.65(8) . . ?
Pt1 Au2 Ru3 66.13(2) . . ?
C22 P1 C16 103.6(6) . . ?
C22 P1 C28 105.8(6) . . ?
C16 P1 C28 107.9(6) . . ?
C22 P1 Au1 110.4(4) . . ?
C16 P1 Au1 115.9(4) . . ?
C28 P1 Au1 112.4(4) . . ?
C40 P2 C34 105.0(5) . . ?
C40 P2 C46 106.8(6) . . ?
C34 P2 C46 104.8(6) . . ?
C40 P2 Au2 117.2(4) . . ?
C34 P2 Au2 115.1(4) . . ?
C46 P2 Au2 107.0(4) . . ?
O2 C2 Ru1 141(2) . . ?
O2 C2 Ru5 136(2) . . ?
Ru1 C2 Ru5 82.8(11) . . ?
O2' C2' Ru1 146(3) . . ?
O2' C2' Ru5 129(3) . . ?
Ru1 C2' Ru5 84.0(11) . . ?
O6 C6 Ru2 176(3) . . ?
O6' C6' Ru2 178(5) . . ?
O13 C13 Ru4 171(2) . . ?
O13' C13' Ru4 163(3) . . ?
O1 C1 Pt1 177.3(12) . . ?
O3 C3 Ru1 178.0(15) . . ?
O4 C4 Ru1 176.0(14) . . ?
O5 C5 Ru2 168.4(14) . . ?
O7 C7 Ru2 173.5(16) . . ?
O8 C8 Ru3 141.1(11) . . ?
O8 C8 Ru5 133.5(10) . . ?
Ru3 C8 Ru5 85.5(5) . . ?
O9 C9 Ru3 175.9(14) . . ?
O10 C10 Ru3 175.4(14) . . ?
O11 C11 Ru4 176.8(15) . . ?
O12 C12 Ru4 173.8(15) . . ?
O14 C14 Ru5 178.0(17) . . ?
O15 C15 Ru5 177.1(16) . . ?
C17 C16 C21 120.1(13) . . ?
C17 C16 P1 118.5(11) . . ?
C21 C16 P1 121.3(10) . . ?
C16 C17 C18 122.0(15) . . ?
C16 C17 H17 119.0 . . ?
C18 C17 H17 119.0 . . ?
C19 C18 C17 117.6(17) . . ?
C19 C18 H18 121.2 . . ?
C17 C18 H18 121.2 . . ?
C20 C19 C18 119.6(14) . . ?
C20 C19 H19 120.2 . . ?
C18 C19 H19 120.2 . . ?
C19 C20 C21 122.8(15) . . ?
C19 C20 H20 118.6 . . ?
C21 C20 H20 118.6 . . ?
C20 C21 C16 117.7(15) . . ?
C20 C21 H21 121.1 . . ?
C16 C21 H21 121.1 . . ?
C23 C22 C27 118.7(14) . . ?
C23 C22 P1 122.3(11) . . ?
C27 C22 P1 119.1(12) . . ?
C22 C23 C24 119.3(17) . . ?
C22 C23 H23 120.4 . . ?
C24 C23 H23 120.4 . . ?
C25 C24 C23 118.0(19) . . ?
C25 C24 H24 121.0 . . ?
C23 C24 H24 121.0 . . ?
C26 C25 C24 121.8(17) . . ?
C26 C25 H25 119.1 . . ?
C24 C25 H25 119.1 . . ?
C25 C26 C27 123(2) . . ?
C25 C26 H26 118.7 . . ?
C27 C26 H26 118.7 . . ?
C26 C27 C22 120(2) . . ?
C26 C27 H27 120.2 . . ?
C22 C27 H27 120.2 . . ?
C29 C28 C33 119.1(13) . . ?
C29 C28 P1 124.5(10) . . ?
C33 C28 P1 116.4(9) . . ?
C28 C29 C30 120.6(16) . . ?
C28 C29 H29 119.7 . . ?
C30 C29 H29 119.7 . . ?
C31 C30 C29 120.4(15) . . ?
C31 C30 H30 119.8 . . ?
C29 C30 H30 119.8 . . ?
C32 C31 C30 119.0(14) . . ?
C32 C31 H31 120.5 . . ?
C30 C31 H31 120.5 . . ?
C31 C32 C33 122.6(17) . . ?
C31 C32 H32 118.7 . . ?
C33 C32 H32 118.7 . . ?
C32 C33 C28 118.1(15) . . ?
C32 C33 H33 120.9 . . ?
C28 C33 H33 120.9 . . ?
C39 C34 C35 118.1(13) . . ?
C39 C34 P2 123.3(10) . . ?
C35 C34 P2 118.6(10) . . ?
C36 C35 C34 119.6(14) . . ?
C36 C35 H35 120.2 . . ?
C34 C35 H35 120.2 . . ?
C37 C36 C35 122.0(15) . . ?
C37 C36 H36 119.0 . . ?
C35 C36 H36 119.0 . . ?
C36 C37 C38 116.7(15) . . ?
C36 C37 H37 121.6 . . ?
C38 C37 H37 121.6 . . ?
C39 C38 C37 124.9(16) . . ?
C39 C38 H38 117.6 . . ?
C37 C38 H38 117.6 . . ?
C38 C39 C34 118.4(15) . . ?
C38 C39 H39 120.8 . . ?
C34 C39 H39 120.8 . . ?
C41 C40 C45 118.0(12) . . ?
C41 C40 P2 121.0(11) . . ?
C45 C40 P2 121.0(10) . . ?
C40 C41 C42 118.5(15) . . ?
C40 C41 H41 120.7 . . ?
C42 C41 H41 120.7 . . ?
C43 C42 C41 121.5(15) . . ?
C43 C42 H42 119.3 . . ?
C41 C42 H42 119.3 . . ?
C44 C43 C42 121.3(14) . . ?
C44 C43 H43 119.4 . . ?
C42 C43 H43 119.4 . . ?
C43 C44 C45 119.9(16) . . ?
C43 C44 H44 120.1 . . ?
C45 C44 H44 120.1 . . ?
C44 C45 C40 120.8(14) . . ?
C44 C45 H45 119.6 . . ?
C40 C45 H45 119.6 . . ?
C47 C46 C51 120.1(13) . . ?
C47 C46 P2 124.1(11) . . ?
C51 C46 P2 115.7(11) . . ?
C46 C47 C48 118.8(15) . . ?
C46 C47 H47 120.6 . . ?
C48 C47 H47 120.6 . . ?
C49 C48 C47 119.6(16) . . ?
C49 C48 H48 120.2 . . ?
C47 C48 H48 120.2 . . ?
C50 C49 C48 122.3(15) . . ?
C50 C49 H49 118.9 . . ?
C48 C49 H49 118.9 . . ?
C49 C50 C51 119.6(17) . . ?
C49 C50 H50 120.2 . . ?
C51 C50 H50 120.2 . . ?
C50 C51 C46 119.6(16) . . ?
C50 C51 H51 120.2 . . ?
C46 C51 H51 120.2 . . ?
Pt1 C0 Ru4 91.2(4) . . ?
Pt1 C0 Ru3 95.0(5) . . ?
Ru4 C0 Ru3 91.5(5) . . ?
Pt1 C0 Ru2 91.2(4) . . ?
Ru4 C0 Ru2 177.4(6) . . ?
Ru3 C0 Ru2 89.3(4) . . ?
Pt1 C0 Ru1 93.1(4) . . ?
Ru4 C0 Ru1 89.0(4) . . ?
Ru3 C0 Ru1 171.9(5) . . ?
Ru2 C0 Ru1 89.8(5) . . ?
Pt1 C0 Ru5 178.6(7) . . ?
Ru4 C0 Ru5 88.7(4) . . ?
Ru3 C0 Ru5 86.4(4) . . ?
Ru2 C0 Ru5 88.9(4) . . ?
Ru1 C0 Ru5 85.5(4) . . ?

loop_
_geom_bond_atom_site_label_1
_geom_bond_atom_site_label_2
_geom_bond_distance
_geom_bond_site_symmetry_2
_geom_bond_publ_flag
Pt1 C1 1.906(12) . ?
Pt1 C0 2.015(9) . ?
Pt1 Au2 2.6995(7) . ?
Pt1 Au1 2.7461(7) . ?
Pt1 Ru4 2.8980(10) . ?
Pt1 Ru2 2.9089(10) . ?
Pt1 Ru1 2.9657(11) . ?
Pt1 Ru3 2.9957(10) . ?
Ru1 C4 1.874(17) . ?
Ru1 C3 1.899(17) . ?
Ru1 C2' 1.98(3) . ?
Ru1 C0 2.070(12) . ?
Ru1 C2 2.10(3) . ?
Ru1 Au1 2.7261(10) . ?
Ru1 Ru5 2.8233(14) . ?
Ru1 Ru4 2.8812(15) . ?
Ru1 Ru2 2.9131(15) . ?
Ru2 C6 1.88(3) . ?
Ru2 C6' 1.88(5) . ?
Ru2 C7 1.907(16) . ?
Ru2 C5 1.925(15) . ?
Ru2 C0 2.057(10) . ?
Ru2 Ru3 2.8846(13) . ?
Ru2 Ru5 2.9045(14) . ?
Ru3 C10 1.893(15) . ?
Ru3 C9 1.904(15) . ?
Ru3 C8 2.037(12) . ?
Ru3 C0 2.047(12) . ?
Ru3 Au2 2.7894(11) . ?
Ru3 Ru5 2.8326(15) . ?
Ru3 Ru4 2.9290(15) . ?
Ru4 C11 1.870(16) . ?
Ru4 C12 1.917(15) . ?
Ru4 C13' 1.93(3) . ?
Ru4 C13 1.93(2) . ?
Ru4 C0 2.040(10) . ?
Ru4 Ru5 2.8869(13) . ?
Ru5 C14 1.894(16) . ?
Ru5 C15 1.897(13) . ?
Ru5 C0 2.090(9) . ?
Ru5 C8 2.136(13) . ?
Ru5 C2 2.16(3) . ?
Ru5 C2' 2.23(3) . ?
Au1 P1 2.270(3) . ?
Au2 P2 2.277(3) . ?
P1 C22 1.814(13) . ?
P1 C16 1.823(13) . ?
P1 C28 1.829(12) . ?
P2 C40 1.788(13) . ?
P2 C34 1.811(13) . ?
P2 C46 1.828(13) . ?
O1 C1 1.116(15) . ?
O2 C2 1.13(3) . ?
O2' C2' 1.12(4) . ?
O3 C3 1.120(18) . ?
O4 C4 1.178(19) . ?
O5 C5 1.144(17) . ?
O6 C6 1.16(3) . ?
O6' C6' 1.13(6) . ?
O7 C7 1.136(18) . ?
O8 C8 1.170(14) . ?
O9 C9 1.141(17) . ?
O10 C10 1.106(16) . ?
O11 C11 1.148(18) . ?
O12 C12 1.138(17) . ?
O13 C13 1.14(3) . ?
O13' C13' 1.17(3) . ?
O14 C14 1.127(17) . ?
O15 C15 1.143(16) . ?
C16 C17 1.331(19) . ?
C16 C21 1.398(18) . ?
C17 C18 1.43(2) . ?
C17 H17 0.9500 . ?
C18 C19 1.39(3) . ?
C18 H18 0.9500 . ?
C19 C20 1.35(3) . ?
C19 H19 0.9500 . ?
C20 C21 1.40(2) . ?
C20 H20 0.9500 . ?
C21 H21 0.9500 . ?
C22 C23 1.38(2) . ?
C22 C27 1.40(2) . ?
C23 C24 1.39(2) . ?
C23 H23 0.9500 . ?
C24 C25 1.37(3) . ?
C24 H24 0.9500 . ?
C25 C26 1.30(3) . ?
C25 H25 0.9500 . ?
C26 C27 1.32(2) . ?
C26 H26 0.9500 . ?
C27 H27 0.9500 . ?
C28 C29 1.356(19) . ?
C28 C33 1.407(18) . ?
C29 C30 1.38(2) . ?
C29 H29 0.9500 . ?
C30 C31 1.37(2) . ?
C30 H30 0.9500 . ?
C31 C32 1.34(3) . ?
C31 H31 0.9500 . ?
C32 C33 1.37(2) . ?
C32 H32 0.9500 . ?
C33 H33 0.9500 . ?
C34 C39 1.399(19) . ?
C34 C35 1.402(18) . ?
C35 C36 1.37(2) . ?
C35 H35 0.9500 . ?
C36 C37 1.35(2) . ?
C36 H36 0.9500 . ?
C37 C38 1.37(2) . ?
C37 H37 0.9500 . ?
C38 C39 1.33(2) . ?
C38 H38 0.9500 . ?
C39 H39 0.9500 . ?
C40 C41 1.392(18) . ?
C40 C45 1.452(19) . ?
C41 C42 1.42(2) . ?
C41 H41 0.9500 . ?
C42 C43 1.36(3) . ?
C42 H42 0.9500 . ?
C43 C44 1.36(2) . ?
C43 H43 0.9500 . ?
C44 C45 1.38(2) . ?
C44 H44 0.9500 . ?
C45 H45 0.9500 . ?
C46 C47 1.353(19) . ?
C46 C51 1.389(19) . ?
C47 C48 1.39(2) . ?
C47 H47 0.9500 . ?
C48 C49 1.37(2) . ?
C48 H48 0.9500 . ?
C49 C50 1.30(2) . ?
C49 H49 0.9500 . ?
C50 C51 1.38(2) . ?
C50 H50 0.9500 . ?
C51 H51 0.9500 . ?

loop_
_geom_torsion_atom_site_label_1
_geom_torsion_atom_site_label_2
_geom_torsion_atom_site_label_3
_geom_torsion_atom_site_label_4
_geom_torsion
_geom_torsion_site_symmetry_1
_geom_torsion_site_symmetry_2
_geom_torsion_site_symmetry_3
_geom_torsion_site_symmetry_4
_geom_torsion_publ_flag
C1 Pt1 Ru1 C4 52.7(7) . . . . ?
C0 Pt1 Ru1 C4 -130.8(6) . . . . ?
Au2 Pt1 Ru1 C4 -131.5(5) . . . . ?
Au1 Pt1 Ru1 C4 41.0(5) . . . . ?
Ru4 Pt1 Ru1 C4 173.8(5) . . . . ?
Ru2 Pt1 Ru1 C4 -75.6(5) . . . . ?
Ru3 Pt1 Ru1 C4 -130.3(5) . . . . ?
C1 Pt1 Ru1 C3 -48.0(8) . . . . ?
C0 Pt1 Ru1 C3 128.5(7) . . . . ?
Au2 Pt1 Ru1 C3 127.8(5) . . . . ?
Au1 Pt1 Ru1 C3 -59.7(5) . . . . ?
Ru4 Pt1 Ru1 C3 73.1(5) . . . . ?
Ru2 Pt1 Ru1 C3 -176.4(5) . . . . ?
Ru3 Pt1 Ru1 C3 129.0(5) . . . . ?
C1 Pt1 Ru1 C2' 179.3(17) . . . . ?
C0 Pt1 Ru1 C2' -4.2(17) . . . . ?
Au2 Pt1 Ru1 C2' -4.9(16) . . . . ?
Au1 Pt1 Ru1 C2' 167.6(16) . . . . ?
Ru4 Pt1 Ru1 C2' -59.6(16) . . . . ?
Ru2 Pt1 Ru1 C2' 51.0(16) . . . . ?
Ru3 Pt1 Ru1 C2' -3.7(16) . . . . ?
C1 Pt1 Ru1 C0 -176.4(7) . . . . ?
Au2 Pt1 Ru1 C0 -0.7(4) . . . . ?
Au1 Pt1 Ru1 C0 171.8(4) . . . . ?
Ru4 Pt1 Ru1 C0 -55.3(4) . . . . ?
Ru2 Pt1 Ru1 C0 55.2(4) . . . . ?
Ru3 Pt1 Ru1 C0 0.5(4) . . . . ?
C1 Pt1 Ru1 C2 -158.2(14) . . . . ?
C0 Pt1 Ru1 C2 18.2(13) . . . . ?
Au2 Pt1 Ru1 C2 17.5(13) . . . . ?
Au1 Pt1 Ru1 C2 -170.0(13) . . . . ?
Ru4 Pt1 Ru1 C2 -37.1(13) . . . . ?
Ru2 Pt1 Ru1 C2 73.4(13) . . . . ?
Ru3 Pt1 Ru1 C2 18.7(13) . . . . ?
C1 Pt1 Ru1 Au1 11.8(5) . . . . ?
C0 Pt1 Ru1 Au1 -171.8(4) . . . . ?
Au2 Pt1 Ru1 Au1 -172.50(4) . . . . ?
Ru4 Pt1 Ru1 Au1 132.88(4) . . . . ?
Ru2 Pt1 Ru1 Au1 -116.61(3) . . . . ?
Ru3 Pt1 Ru1 Au1 -171.30(3) . . . . ?
C1 Pt1 Ru1 Ru5 -176.4(5) . . . . ?
C0 Pt1 Ru1 Ru5 0.1(4) . . . . ?
Au2 Pt1 Ru1 Ru5 -0.64(6) . . . . ?
Au1 Pt1 Ru1 Ru5 171.86(4) . . . . ?
Ru4 Pt1 Ru1 Ru5 -55.26(4) . . . . ?
Ru2 Pt1 Ru1 Ru5 55.25(3) . . . . ?
Ru3 Pt1 Ru1 Ru5 0.56(3) . . . . ?
C1 Pt1 Ru1 Ru4 -121.1(5) . . . . ?
C0 Pt1 Ru1 Ru4 55.3(4) . . . . ?
Au2 Pt1 Ru1 Ru4 54.62(5) . . . . ?
Au1 Pt1 Ru1 Ru4 -132.88(4) . . . . ?
Ru2 Pt1 Ru1 Ru4 110.51(4) . . . . ?
Ru3 Pt1 Ru1 Ru4 55.82(3) . . . . ?
C1 Pt1 Ru1 Ru2 128.4(5) . . . . ?
C0 Pt1 Ru1 Ru2 -55.2(4) . . . . ?
Au2 Pt1 Ru1 Ru2 -55.89(5) . . . . ?
Au1 Pt1 Ru1 Ru2 116.61(3) . . . . ?
Ru4 Pt1 Ru1 Ru2 -110.51(4) . . . . ?
Ru3 Pt1 Ru1 Ru2 -54.69(3) . . . . ?
C1 Pt1 Ru2 C6 91.9(18) . . . . ?
C0 Pt1 Ru2 C6 -90.0(17) . . . . ?
Au2 Pt1 Ru2 C6 7.7(17) . . . . ?
Au1 Pt1 Ru2 C6 167.5(17) . . . . ?
Ru4 Pt1 Ru2 C6 -90.7(17) . . . . ?
Ru1 Pt1 Ru2 C6 -144.0(17) . . . . ?
Ru3 Pt1 Ru2 C6 -37.0(17) . . . . ?
C1 Pt1 Ru2 C6' 78(2) . . . . ?
C0 Pt1 Ru2 C6' -104(2) . . . . ?
Au2 Pt1 Ru2 C6' -6(2) . . . . ?
Au1 Pt1 Ru2 C6' 154(2) . . . . ?
Ru4 Pt1 Ru2 C6' -104(2) . . . . ?
Ru1 Pt1 Ru2 C6' -158(2) . . . . ?
Ru3 Pt1 Ru2 C6' -51(2) . . . . ?
C1 Pt1 Ru2 C7 -64.0(8) . . . . ?
C0 Pt1 Ru2 C7 114.1(8) . . . . ?
Au2 Pt1 Ru2 C7 -148.3(6) . . . . ?
Au1 Pt1 Ru2 C7 11.5(6) . . . . ?
Ru4 Pt1 Ru2 C7 113.3(6) . . . . ?
Ru1 Pt1 Ru2 C7 60.0(6) . . . . ?
Ru3 Pt1 Ru2 C7 167.1(6) . . . . ?
C1 Pt1 Ru2 C5 15.6(7) . . . . ?
C0 Pt1 Ru2 C5 -166.3(7) . . . . ?
Au2 Pt1 Ru2 C5 -68.6(4) . . . . ?
Au1 Pt1 Ru2 C5 91.2(4) . . . . ?
Ru4 Pt1 Ru2 C5 -167.0(4) . . . . ?
Ru1 Pt1 Ru2 C5 139.7(4) . . . . ?
Ru3 Pt1 Ru2 C5 -113.3(4) . . . . ?
C1 Pt1 Ru2 C0 -178.1(7) . . . . ?
Au2 Pt1 Ru2 C0 97.6(5) . . . . ?
Au1 Pt1 Ru2 C0 -102.6(5) . . . . ?
Ru4 Pt1 Ru2 C0 -0.7(5) . . . . ?
Ru1 Pt1 Ru2 C0 -54.0(5) . . . . ?
Ru3 Pt1 Ru2 C0 53.0(5) . . . . ?
C1 Pt1 Ru2 Ru3 128.9(6) . . . . ?
C0 Pt1 Ru2 Ru3 -53.0(5) . . . . ?
Au2 Pt1 Ru2 Ru3 44.64(3) . . . . ?
Au1 Pt1 Ru2 Ru3 -155.57(3) . . . . ?
Ru4 Pt1 Ru2 Ru3 -53.75(4) . . . . ?
Ru1 Pt1 Ru2 Ru3 -107.03(4) . . . . ?
C1 Pt1 Ru2 Ru5 -177.1(6) . . . . ?
C0 Pt1 Ru2 Ru5 1.0(5) . . . . ?
Au2 Pt1 Ru2 Ru5 98.67(3) . . . . ?
Au1 Pt1 Ru2 Ru5 -101.54(3) . . . . ?
Ru4 Pt1 Ru2 Ru5 0.28(4) . . . . ?
Ru1 Pt1 Ru2 Ru5 -53.00(4) . . . . ?
Ru3 Pt1 Ru2 Ru5 54.03(4) . . . . ?
C1 Pt1 Ru2 Ru1 -124.1(6) . . . . ?
C0 Pt1 Ru2 Ru1 54.0(5) . . . . ?
Au2 Pt1 Ru2 Ru1 151.67(3) . . . . ?
Au1 Pt1 Ru2 Ru1 -48.54(3) . . . . ?
Ru4 Pt1 Ru2 Ru1 53.28(3) . . . . ?
Ru3 Pt1 Ru2 Ru1 107.03(4) . . . . ?
C4 Ru1 Ru2 C6 -89.5(16) . . . . ?
C3 Ru1 Ru2 C6 161(3) . . . . ?
C2' Ru1 Ru2 C6 -4.7(18) . . . . ?
C0 Ru1 Ru2 C6 94.6(16) . . . . ?
C2 Ru1 Ru2 C6 8.4(18) . . . . ?
Au1 Ru1 Ru2 C6 -164.2(15) . . . . ?
Ru5 Ru1 Ru2 C6 37.0(15) . . . . ?
Ru4 Ru1 Ru2 C6 93.0(15) . . . . ?
Pt1 Ru1 Ru2 C6 146.7(15) . . . . ?
C4 Ru1 Ru2 C6' -94(3) . . . . ?
C3 Ru1 Ru2 C6' 156(4) . . . . ?
C2' Ru1 Ru2 C6' -10(4) . . . . ?
C0 Ru1 Ru2 C6' 90(3) . . . . ?
C2 Ru1 Ru2 C6' 4(4) . . . . ?
Au1 Ru1 Ru2 C6' -169(3) . . . . ?
Ru5 Ru1 Ru2 C6' 32(3) . . . . ?
Ru4 Ru1 Ru2 C6' 88(3) . . . . ?
Pt1 Ru1 Ru2 C6' 142(3) . . . . ?
C4 Ru1 Ru2 C7 -9.0(7) . . . . ?
C3 Ru1 Ru2 C7 -119(2) . . . . ?
C2' Ru1 Ru2 C7 75.8(11) . . . . ?
C0 Ru1 Ru2 C7 175.2(7) . . . . ?
C2 Ru1 Ru2 C7 89.0(10) . . . . ?
Au1 Ru1 Ru2 C7 -83.7(5) . . . . ?
Ru5 Ru1 Ru2 C7 117.5(5) . . . . ?
Ru4 Ru1 Ru2 C7 173.5(5) . . . . ?
Pt1 Ru1 Ru2 C7 -132.8(5) . . . . ?
C4 Ru1 Ru2 C5 82.6(6) . . . . ?
C3 Ru1 Ru2 C5 -27(2) . . . . ?
C2' Ru1 Ru2 C5 167.4(11) . . . . ?
C0 Ru1 Ru2 C5 -93.3(6) . . . . ?
C2 Ru1 Ru2 C5 -179.4(10) . . . . ?
Au1 Ru1 Ru2 C5 7.9(4) . . . . ?
Ru5 Ru1 Ru2 C5 -150.9(4) . . . . ?
Ru4 Ru1 Ru2 C5 -94.9(4) . . . . ?
Pt1 Ru1 Ru2 C5 -41.2(4) . . . . ?
C4 Ru1 Ru2 C0 175.9(6) . . . . ?
C3 Ru1 Ru2 C0 66(2) . . . . ?
C2' Ru1 Ru2 C0 -99.3(11) . . . . ?
C2 Ru1 Ru2 C0 -86.2(9) . . . . ?
Au1 Ru1 Ru2 C0 101.1(4) . . . . ?
Ru5 Ru1 Ru2 C0 -57.7(4) . . . . ?
Ru4 Ru1 Ru2 C0 -1.6(4) . . . . ?
Pt1 Ru1 Ru2 C0 52.1(4) . . . . ?
C4 Ru1 Ru2 Ru3 -178.4(4) . . . . ?
C3 Ru1 Ru2 Ru3 72(2) . . . . ?
C2' Ru1 Ru2 Ru3 -93.6(10) . . . . ?
C0 Ru1 Ru2 Ru3 5.7(4) . . . . ?
C2 Ru1 Ru2 Ru3 -80.5(9) . . . . ?
Au1 Ru1 Ru2 Ru3 106.85(4) . . . . ?
Ru5 Ru1 Ru2 Ru3 -51.95(4) . . . . ?
Ru4 Ru1 Ru2 Ru3 4.09(4) . . . . ?
Pt1 Ru1 Ru2 Ru3 57.82(3) . . . . ?
C4 Ru1 Ru2 Ru5 -126.4(4) . . . . ?
C3 Ru1 Ru2 Ru5 124(2) . . . . ?
C2' Ru1 Ru2 Ru5 -41.6(10) . . . . ?
C0 Ru1 Ru2 Ru5 57.7(4) . . . . ?
C2 Ru1 Ru2 Ru5 -28.5(9) . . . . ?
Au1 Ru1 Ru2 Ru5 158.80(4) . . . . ?
Ru4 Ru1 Ru2 Ru5 56.04(4) . . . . ?
Pt1 Ru1 Ru2 Ru5 109.77(4) . . . . ?
C4 Ru1 Ru2 Pt1 123.8(4) . . . . ?
C3 Ru1 Ru2 Pt1 14(2) . . . . ?
C2' Ru1 Ru2 Pt1 -151.4(10) . . . . ?
C0 Ru1 Ru2 Pt1 -52.1(4) . . . . ?
C2 Ru1 Ru2 Pt1 -138.3(9) . . . . ?
Au1 Ru1 Ru2 Pt1 49.03(2) . . . . ?
Ru5 Ru1 Ru2 Pt1 -109.77(4) . . . . ?
Ru4 Ru1 Ru2 Pt1 -53.73(3) . . . . ?
C6 Ru2 Ru3 C10 40.8(10) . . . . ?
C6' Ru2 Ru3 C10 28.6(17) . . . . ?
C7 Ru2 Ru3 C10 124(3) . . . . ?
C5 Ru2 Ru3 C10 -60.7(6) . . . . ?
C0 Ru2 Ru3 C10 -170.6(6) . . . . ?
Ru5 Ru2 Ru3 C10 132.1(4) . . . . ?
Pt1 Ru2 Ru3 C10 -119.4(4) . . . . ?
Ru1 Ru2 Ru3 C10 -176.3(4) . . . . ?
C6 Ru2 Ru3 C8 -52.2(10) . . . . ?
C6' Ru2 Ru3 C8 -64.4(16) . . . . ?
C7 Ru2 Ru3 C8 31(3) . . . . ?
C5 Ru2 Ru3 C8 -153.8(6) . . . . ?
C0 Ru2 Ru3 C8 96.4(5) . . . . ?
Ru5 Ru2 Ru3 C8 39.1(4) . . . . ?
Pt1 Ru2 Ru3 C8 147.6(4) . . . . ?
Ru1 Ru2 Ru3 C8 90.7(4) . . . . ?
C6 Ru2 Ru3 C0 -148.6(10) . . . . ?
C6' Ru2 Ru3 C0 -160.8(16) . . . . ?
C7 Ru2 Ru3 C0 -65(3) . . . . ?
C5 Ru2 Ru3 C0 109.8(6) . . . . ?
Ru5 Ru2 Ru3 C0 -57.3(4) . . . . ?
Pt1 Ru2 Ru3 C0 51.2(4) . . . . ?
Ru1 Ru2 Ru3 C0 -5.7(4) . . . . ?
C6 Ru2 Ru3 Au2 117.5(10) . . . . ?
C6' Ru2 Ru3 Au2 105.3(16) . . . . ?
C7 Ru2 Ru3 Au2 -159(3) . . . . ?
C5 Ru2 Ru3 Au2 16.0(5) . . . . ?
C0 Ru2 Ru3 Au2 -93.9(4) . . . . ?
Ru5 Ru2 Ru3 Au2 -151.16(4) . . . . ?
Pt1 Ru2 Ru3 Au2 -42.66(3) . . . . ?
Ru1 Ru2 Ru3 Au2 -99.62(4) . . . . ?
C6 Ru2 Ru3 Ru5 -91.3(10) . . . . ?
C6' Ru2 Ru3 Ru5 -103.5(16) . . . . ?
C7 Ru2 Ru3 Ru5 -8(3) . . . . ?
C5 Ru2 Ru3 Ru5 167.1(5) . . . . ?
C0 Ru2 Ru3 Ru5 57.3(4) . . . . ?
Pt1 Ru2 Ru3 Ru5 108.50(4) . . . . ?
Ru1 Ru2 Ru3 Ru5 51.54(3) . . . . ?
C6 Ru2 Ru3 Ru4 -146.9(10) . . . . ?
C6' Ru2 Ru3 Ru4 -159.1(16) . . . . ?
C7 Ru2 Ru3 Ru4 -64(3) . . . . ?
C5 Ru2 Ru3 Ru4 111.6(5) . . . . ?
C0 Ru2 Ru3 Ru4 1.7(4) . . . . ?
Ru5 Ru2 Ru3 Ru4 -55.56(3) . . . . ?
Pt1 Ru2 Ru3 Ru4 52.94(3) . . . . ?
Ru1 Ru2 Ru3 Ru4 -4.02(4) . . . . ?
C6 Ru2 Ru3 Pt1 160.2(10) . . . . ?
C6' Ru2 Ru3 Pt1 148.0(16) . . . . ?
C7 Ru2 Ru3 Pt1 -117(3) . . . . ?
C5 Ru2 Ru3 Pt1 58.6(5) . . . . ?
C0 Ru2 Ru3 Pt1 -51.2(4) . . . . ?
Ru5 Ru2 Ru3 Pt1 -108.50(4) . . . . ?
Ru1 Ru2 Ru3 Pt1 -56.96(3) . . . . ?
C1 Pt1 Ru3 C10 -57.7(8) . . . . ?
C0 Pt1 Ru3 C10 126.1(7) . . . . ?
Au2 Pt1 Ru3 C10 -55.2(5) . . . . ?
Au1 Pt1 Ru3 C10 113.4(5) . . . . ?
Ru4 Pt1 Ru3 C10 -179.2(5) . . . . ?
Ru2 Pt1 Ru3 C10 70.0(5) . . . . ?
Ru1 Pt1 Ru3 C10 125.6(5) . . . . ?
C1 Pt1 Ru3 C9 46.2(8) . . . . ?
C0 Pt1 Ru3 C9 -130.0(7) . . . . ?
Au2 Pt1 Ru3 C9 48.7(5) . . . . ?
Au1 Pt1 Ru3 C9 -142.7(5) . . . . ?
Ru4 Pt1 Ru3 C9 -75.3(5) . . . . ?
Ru2 Pt1 Ru3 C9 173.9(5) . . . . ?
Ru1 Pt1 Ru3 C9 -130.5(5) . . . . ?
C1 Pt1 Ru3 C8 178.8(8) . . . . ?
C0 Pt1 Ru3 C8 2.6(6) . . . . ?
Au2 Pt1 Ru3 C8 -178.7(5) . . . . ?
Au1 Pt1 Ru3 C8 -10.0(5) . . . . ?
Ru4 Pt1 Ru3 C8 57.3(5) . . . . ?
Ru2 Pt1 Ru3 C8 -53.4(5) . . . . ?
Ru1 Pt1 Ru3 C8 2.1(5) . . . . ?
C1 Pt1 Ru3 C0 176.2(7) . . . . ?
Au2 Pt1 Ru3 C0 178.7(4) . . . . ?
Au1 Pt1 Ru3 C0 -12.7(4) . . . . ?
Ru4 Pt1 Ru3 C0 54.7(4) . . . . ?
Ru2 Pt1 Ru3 C0 -56.0(4) . . . . ?
Ru1 Pt1 Ru3 C0 -0.5(4) . . . . ?
C1 Pt1 Ru3 Au2 -2.5(6) . . . . ?
C0 Pt1 Ru3 Au2 -178.7(4) . . . . ?
Au1 Pt1 Ru3 Au2 168.65(4) . . . . ?
Ru4 Pt1 Ru3 Au2 -124.01(3) . . . . ?
Ru2 Pt1 Ru3 Au2 125.27(4) . . . . ?
Ru1 Pt1 Ru3 Au2 -179.20(3) . . . . ?
C1 Pt1 Ru3 Ru5 176.2(6) . . . . ?
C0 Pt1 Ru3 Ru5 0.0(4) . . . . ?
Au2 Pt1 Ru3 Ru5 178.64(4) . . . . ?
Au1 Pt1 Ru3 Ru5 -12.71(6) . . . . ?
Ru4 Pt1 Ru3 Ru5 54.63(4) . . . . ?
Ru2 Pt1 Ru3 Ru5 -56.09(3) . . . . ?
Ru1 Pt1 Ru3 Ru5 -0.56(3) . . . . ?
C1 Pt1 Ru3 Ru2 -127.8(6) . . . . ?
C0 Pt1 Ru3 Ru2 56.0(4) . . . . ?
Au2 Pt1 Ru3 Ru2 -125.27(4) . . . . ?
Au1 Pt1 Ru3 Ru2 43.38(5) . . . . ?
Ru4 Pt1 Ru3 Ru2 110.73(4) . . . . ?
Ru1 Pt1 Ru3 Ru2 55.53(3) . . . . ?
C1 Pt1 Ru3 Ru4 121.5(6) . . . . ?
C0 Pt1 Ru3 Ru4 -54.7(4) . . . . ?
Au2 Pt1 Ru3 Ru4 124.01(3) . . . . ?
Au1 Pt1 Ru3 Ru4 -67.35(5) . . . . ?
Ru2 Pt1 Ru3 Ru4 -110.73(4) . . . . ?
Ru1 Pt1 Ru3 Ru4 -55.19(3) . . . . ?
C3 Ru1 Ru4 C11 39.3(6) . . . . ?
C2' Ru1 Ru4 C11 -60.2(10) . . . . ?
C0 Ru1 Ru4 C11 -155.9(6) . . . . ?
C2 Ru1 Ru4 C11 -52.2(10) . . . . ?
Au1 Ru1 Ru4 C11 112.8(5) . . . . ?
Ru5 Ru1 Ru4 C11 -98.2(5) . . . . ?
Ru2 Ru1 Ru4 C11 -154.2(5) . . . . ?
Pt1 Ru1 Ru4 C11 152.1(5) . . . . ?
C3 Ru1 Ru4 C12 124(2) . . . . ?
C2' Ru1 Ru4 C12 25(2) . . . . ?
C0 Ru1 Ru4 C12 -71(2) . . . . ?
C2 Ru1 Ru4 C12 33(2) . . . . ?
Au1 Ru1 Ru4 C12 -162.3(19) . . . . ?
Ru5 Ru1 Ru4 C12 -13.2(19) . . . . ?
Ru2 Ru1 Ru4 C12 -69.3(19) . . . . ?
Pt1 Ru1 Ru4 C12 -122.9(19) . . . . ?
C3 Ru1 Ru4 C13' -63.4(10) . . . . ?
C2' Ru1 Ru4 C13' -162.9(13) . . . . ?
C0 Ru1 Ru4 C13' 101.4(10) . . . . ?
C2 Ru1 Ru4 C13' -154.9(13) . . . . ?
Au1 Ru1 Ru4 C13' 10.1(10) . . . . ?
Ru5 Ru1 Ru4 C13' 159.1(10) . . . . ?
Ru2 Ru1 Ru4 C13' 103.1(10) . . . . ?
Pt1 Ru1 Ru4 C13' 49.4(10) . . . . ?
C3 Ru1 Ru4 C13 -50.1(9) . . . . ?
C2' Ru1 Ru4 C13 -149.6(12) . . . . ?
C0 Ru1 Ru4 C13 114.8(8) . . . . ?
C2 Ru1 Ru4 C13 -141.5(11) . . . . ?
Au1 Ru1 Ru4 C13 23.4(8) . . . . ?
Ru5 Ru1 Ru4 C13 172.5(8) . . . . ?
Ru2 Ru1 Ru4 C13 116.4(8) . . . . ?
Pt1 Ru1 Ru4 C13 62.8(8) . . . . ?
C3 Ru1 Ru4 C0 -164.9(6) . . . . ?
C2' Ru1 Ru4 C0 95.7(10) . . . . ?
C2 Ru1 Ru4 C0 103.7(9) . . . . ?
Au1 Ru1 Ru4 C0 -91.3(4) . . . . ?
Ru5 Ru1 Ru4 C0 57.7(4) . . . . ?
Ru2 Ru1 Ru4 C0 1.6(4) . . . . ?
Pt1 Ru1 Ru4 C0 -52.0(4) . . . . ?
C3 Ru1 Ru4 Ru5 137.4(4) . . . . ?
C2' Ru1 Ru4 Ru5 38.0(9) . . . . ?
C0 Ru1 Ru4 Ru5 -57.7(4) . . . . ?
C2 Ru1 Ru4 Ru5 46.0(8) . . . . ?
Au1 Ru1 Ru4 Ru5 -149.03(5) . . . . ?
Ru2 Ru1 Ru4 Ru5 -56.06(4) . . . . ?
Pt1 Ru1 Ru4 Ru5 -109.71(4) . . . . ?
C3 Ru1 Ru4 Pt1 -112.9(4) . . . . ?
C2' Ru1 Ru4 Pt1 147.7(9) . . . . ?
C0 Ru1 Ru4 Pt1 52.0(4) . . . . ?
C2 Ru1 Ru4 Pt1 155.7(8) . . . . ?
Au1 Ru1 Ru4 Pt1 -39.32(3) . . . . ?
Ru5 Ru1 Ru4 Pt1 109.71(4) . . . . ?
Ru2 Ru1 Ru4 Pt1 53.65(3) . . . . ?
C3 Ru1 Ru4 Ru3 -170.5(4) . . . . ?
C2' Ru1 Ru4 Ru3 90.0(9) . . . . ?
C0 Ru1 Ru4 Ru3 -5.7(4) . . . . ?
C2 Ru1 Ru4 Ru3 98.0(8) . . . . ?
Au1 Ru1 Ru4 Ru3 -97.00(4) . . . . ?
Ru5 Ru1 Ru4 Ru3 52.03(4) . . . . ?
Ru2 Ru1 Ru4 Ru3 -4.03(4) . . . . ?
Pt1 Ru1 Ru4 Ru3 -57.68(3) . . . . ?
C1 Pt1 Ru4 C11 77.0(10) . . . . ?
C0 Pt1 Ru4 C11 -101.3(10) . . . . ?
Au2 Pt1 Ru4 C11 161.1(9) . . . . ?
Au1 Pt1 Ru4 C11 -7.9(9) . . . . ?
Ru2 Pt1 Ru4 C11 -100.5(9) . . . . ?
Ru1 Pt1 Ru4 C11 -46.8(9) . . . . ?
Ru3 Pt1 Ru4 C11 -153.4(9) . . . . ?
C1 Pt1 Ru4 C12 -71.4(7) . . . . ?
C0 Pt1 Ru4 C12 110.3(7) . . . . ?
Au2 Pt1 Ru4 C12 12.7(5) . . . . ?
Au1 Pt1 Ru4 C12 -156.4(5) . . . . ?
Ru2 Pt1 Ru4 C12 111.1(5) . . . . ?
Ru1 Pt1 Ru4 C12 164.8(5) . . . . ?
Ru3 Pt1 Ru4 C12 58.2(5) . . . . ?
C1 Pt1 Ru4 C13' -2.4(12) . . . . ?
C0 Pt1 Ru4 C13' 179.3(12) . . . . ?
Au2 Pt1 Ru4 C13' 81.7(11) . . . . ?
Au1 Pt1 Ru4 C13' -87.4(11) . . . . ?
Ru2 Pt1 Ru4 C13' -179.9(11) . . . . ?
Ru1 Pt1 Ru4 C13' -126.2(11) . . . . ?
Ru3 Pt1 Ru4 C13' 127.2(11) . . . . ?
C1 Pt1 Ru4 C13 14.7(10) . . . . ?
C0 Pt1 Ru4 C13 -163.6(10) . . . . ?
Au2 Pt1 Ru4 C13 98.8(9) . . . . ?
Au1 Pt1 Ru4 C13 -70.2(9) . . . . ?
Ru2 Pt1 Ru4 C13 -162.8(9) . . . . ?
Ru1 Pt1 Ru4 C13 -109.1(9) . . . . ?
Ru3 Pt1 Ru4 C13 144.3(9) . . . . ?
C1 Pt1 Ru4 C0 178.3(7) . . . . ?
Au2 Pt1 Ru4 C0 -97.6(5) . . . . ?
Au1 Pt1 Ru4 C0 93.3(5) . . . . ?
Ru2 Pt1 Ru4 C0 0.8(5) . . . . ?
Ru1 Pt1 Ru4 C0 54.5(5) . . . . ?
Ru3 Pt1 Ru4 C0 -52.1(5) . . . . ?
C1 Pt1 Ru4 Ru1 123.8(5) . . . . ?
C0 Pt1 Ru4 Ru1 -54.5(5) . . . . ?
Au2 Pt1 Ru4 Ru1 -152.14(3) . . . . ?
Au1 Pt1 Ru4 Ru1 38.82(3) . . . . ?
Ru2 Pt1 Ru4 Ru1 -53.76(3) . . . . ?
Ru3 Pt1 Ru4 Ru1 -106.62(4) . . . . ?
C1 Pt1 Ru4 Ru5 177.3(5) . . . . ?
C0 Pt1 Ru4 Ru5 -1.0(5) . . . . ?
Au2 Pt1 Ru4 Ru5 -98.66(4) . . . . ?
Au1 Pt1 Ru4 Ru5 92.30(4) . . . . ?
Ru2 Pt1 Ru4 Ru5 -0.28(4) . . . . ?
Ru1 Pt1 Ru4 Ru5 53.48(4) . . . . ?
Ru3 Pt1 Ru4 Ru5 -53.14(3) . . . . ?
C1 Pt1 Ru4 Ru3 -129.6(5) . . . . ?
C0 Pt1 Ru4 Ru3 52.1(5) . . . . ?
Au2 Pt1 Ru4 Ru3 -45.51(3) . . . . ?
Au1 Pt1 Ru4 Ru3 145.44(3) . . . . ?
Ru2 Pt1 Ru4 Ru3 52.86(3) . . . . ?
Ru1 Pt1 Ru4 Ru3 106.62(4) . . . . ?
C9 Ru3 Ru4 C11 -92.2(12) . . . . ?
C8 Ru3 Ru4 C11 -1.0(12) . . . . ?
C0 Ru3 Ru4 C11 93.0(12) . . . . ?
Au2 Ru3 Ru4 C11 -171.9(11) . . . . ?
Ru5 Ru3 Ru4 C11 34.9(11) . . . . ?
Ru2 Ru3 Ru4 C11 91.2(11) . . . . ?
Pt1 Ru3 Ru4 C11 144.7(12) . . . . ?
C9 Ru3 Ru4 C12 -12.8(6) . . . . ?
C8 Ru3 Ru4 C12 78.4(5) . . . . ?
C0 Ru3 Ru4 C12 172.4(6) . . . . ?
Au2 Ru3 Ru4 C12 -92.5(4) . . . . ?
Ru5 Ru3 Ru4 C12 114.3(4) . . . . ?
Ru2 Ru3 Ru4 C12 170.6(4) . . . . ?
Pt1 Ru3 Ru4 C12 -135.9(4) . . . . ?
C9 Ru3 Ru4 C13' 74.3(10) . . . . ?
C8 Ru3 Ru4 C13' 165.5(10) . . . . ?
C0 Ru3 Ru4 C13' -100.5(10) . . . . ?
Au2 Ru3 Ru4 C13' -5.4(9) . . . . ?
Ru5 Ru3 Ru4 C13' -158.7(9) . . . . ?
Ru2 Ru3 Ru4 C13' -102.3(9) . . . . ?
Pt1 Ru3 Ru4 C13' -48.8(9) . . . . ?
C9 Ru3 Ru4 C13 83.9(10) . . . . ?
C8 Ru3 Ru4 C13 175.1(9) . . . . ?
C0 Ru3 Ru4 C13 -90.9(9) . . . . ?
Au2 Ru3 Ru4 C13 4.2(8) . . . . ?
Ru5 Ru3 Ru4 C13 -149.0(8) . . . . ?
Ru2 Ru3 Ru4 C13 -92.7(8) . . . . ?
Pt1 Ru3 Ru4 C13 -39.2(8) . . . . ?
C9 Ru3 Ru4 C0 174.8(6) . . . . ?
C8 Ru3 Ru4 C0 -94.0(5) . . . . ?
Au2 Ru3 Ru4 C0 95.1(4) . . . . ?
Ru5 Ru3 Ru4 C0 -58.1(4) . . . . ?
Ru2 Ru3 Ru4 C0 -1.8(4) . . . . ?
Pt1 Ru3 Ru4 C0 51.8(4) . . . . ?
C9 Ru3 Ru4 Ru1 -179.4(5) . . . . ?
C8 Ru3 Ru4 Ru1 -88.2(3) . . . . ?
C0 Ru3 Ru4 Ru1 5.8(4) . . . . ?
Au2 Ru3 Ru4 Ru1 100.92(3) . . . . ?
Ru5 Ru3 Ru4 Ru1 -52.29(4) . . . . ?
Ru2 Ru3 Ru4 Ru1 4.07(4) . . . . ?
Pt1 Ru3 Ru4 Ru1 57.57(3) . . . . ?
C9 Ru3 Ru4 Ru5 -127.1(5) . . . . ?
C8 Ru3 Ru4 Ru5 -35.9(3) . . . . ?
C0 Ru3 Ru4 Ru5 58.1(4) . . . . ?
Au2 Ru3 Ru4 Ru5 153.20(4) . . . . ?
Ru2 Ru3 Ru4 Ru5 56.35(4) . . . . ?
Pt1 Ru3 Ru4 Ru5 109.86(4) . . . . ?
C9 Ru3 Ru4 Pt1 123.1(5) . . . . ?
C8 Ru3 Ru4 Pt1 -145.7(3) . . . . ?
C0 Ru3 Ru4 Pt1 -51.8(4) . . . . ?
Au2 Ru3 Ru4 Pt1 43.35(2) . . . . ?
Ru5 Ru3 Ru4 Pt1 -109.86(4) . . . . ?
Ru2 Ru3 Ru4 Pt1 -53.50(3) . . . . ?
C4 Ru1 Ru5 C14 -109.2(8) . . . . ?
C3 Ru1 Ru5 C14 10.9(9) . . . . ?
C2' Ru1 Ru5 C14 -61.5(14) . . . . ?
C0 Ru1 Ru5 C14 121.9(7) . . . . ?
C2 Ru1 Ru5 C14 -42.0(13) . . . . ?
Au1 Ru1 Ru5 C14 134.5(6) . . . . ?
Ru4 Ru1 Ru5 C14 67.8(6) . . . . ?
Ru2 Ru1 Ru5 C14 175.9(6) . . . . ?
Pt1 Ru1 Ru5 C14 121.9(6) . . . . ?
C4 Ru1 Ru5 C15 4.1(7) . . . . ?
C3 Ru1 Ru5 C15 124.3(8) . . . . ?
C2' Ru1 Ru5 C15 51.9(14) . . . . ?
C0 Ru1 Ru5 C15 -124.7(7) . . . . ?
C2 Ru1 Ru5 C15 71.4(13) . . . . ?
Au1 Ru1 Ru5 C15 -112.1(5) . . . . ?
Ru4 Ru1 Ru5 C15 -178.9(5) . . . . ?
Ru2 Ru1 Ru5 C15 -70.7(5) . . . . ?
Pt1 Ru1 Ru5 C15 -124.8(5) . . . . ?
C4 Ru1 Ru5 C0 128.8(6) . . . . ?
C3 Ru1 Ru5 C0 -111.0(7) . . . . ?
C2' Ru1 Ru5 C0 176.6(13) . . . . ?
C2 Ru1 Ru5 C0 -163.9(12) . . . . ?
Au1 Ru1 Ru5 C0 12.6(4) . . . . ?
Ru4 Ru1 Ru5 C0 -54.2(4) . . . . ?
Ru2 Ru1 Ru5 C0 54.0(4) . . . . ?
Pt1 Ru1 Ru5 C0 -0.1(4) . . . . ?
C4 Ru1 Ru5 C8 125.1(7) . . . . ?
C3 Ru1 Ru5 C8 -114.8(8) . . . . ?
C2' Ru1 Ru5 C8 172.8(13) . . . . ?
C0 Ru1 Ru5 C8 -3.8(6) . . . . ?
C2 Ru1 Ru5 C8 -167.7(12) . . . . ?
Au1 Ru1 Ru5 C8 8.8(5) . . . . ?
Ru4 Ru1 Ru5 C8 -58.0(5) . . . . ?
Ru2 Ru1 Ru5 C8 50.2(5) . . . . ?
Pt1 Ru1 Ru5 C8 -3.8(5) . . . . ?
C4 Ru1 Ru5 C2 -67.3(13) . . . . ?
C3 Ru1 Ru5 C2 52.9(13) . . . . ?
C2' Ru1 Ru5 C2 -19.5(13) . . . . ?
C0 Ru1 Ru5 C2 163.9(12) . . . . ?
Au1 Ru1 Ru5 C2 176.5(12) . . . . ?
Ru4 Ru1 Ru5 C2 109.7(11) . . . . ?
Ru2 Ru1 Ru5 C2 -142.1(11) . . . . ?
Pt1 Ru1 Ru5 C2 163.8(11) . . . . ?
C4 Ru1 Ru5 C2' -47.7(14) . . . . ?
C3 Ru1 Ru5 C2' 72.4(14) . . . . ?
C0 Ru1 Ru5 C2' -176.6(13) . . . . ?
C2 Ru1 Ru5 C2' 19.5(13) . . . . ?
Au1 Ru1 Ru5 C2' -164.0(13) . . . . ?
Ru4 Ru1 Ru5 C2' 129.2(13) . . . . ?
Ru2 Ru1 Ru5 C2' -122.6(13) . . . . ?
Pt1 Ru1 Ru5 C2' -176.6(13) . . . . ?
C4 Ru1 Ru5 Ru3 128.3(5) . . . . ?
C3 Ru1 Ru5 Ru3 -111.6(6) . . . . ?
C2' Ru1 Ru5 Ru3 176.1(13) . . . . ?
C0 Ru1 Ru5 Ru3 -0.5(4) . . . . ?
C2 Ru1 Ru5 Ru3 -164.4(11) . . . . ?
Au1 Ru1 Ru5 Ru3 12.04(9) . . . . ?
Ru4 Ru1 Ru5 Ru3 -54.72(4) . . . . ?
Ru2 Ru1 Ru5 Ru3 53.43(4) . . . . ?
Pt1 Ru1 Ru5 Ru3 -0.59(4) . . . . ?
C4 Ru1 Ru5 Ru4 -177.0(5) . . . . ?
C3 Ru1 Ru5 Ru4 -56.8(6) . . . . ?
C2' Ru1 Ru5 Ru4 -129.2(13) . . . . ?
C0 Ru1 Ru5 Ru4 54.2(4) . . . . ?
C2 Ru1 Ru5 Ru4 -109.7(11) . . . . ?
Au1 Ru1 Ru5 Ru4 66.76(8) . . . . ?
Ru2 Ru1 Ru5 Ru4 108.15(4) . . . . ?
Pt1 Ru1 Ru5 Ru4 54.13(3) . . . . ?
C4 Ru1 Ru5 Ru2 74.9(5) . . . . ?
C3 Ru1 Ru5 Ru2 -165.0(6) . . . . ?
C2' Ru1 Ru5 Ru2 122.6(13) . . . . ?
C0 Ru1 Ru5 Ru2 -54.0(4) . . . . ?
C2 Ru1 Ru5 Ru2 142.1(11) . . . . ?
Au1 Ru1 Ru5 Ru2 -41.39(8) . . . . ?
Ru4 Ru1 Ru5 Ru2 -108.15(4) . . . . ?
Pt1 Ru1 Ru5 Ru2 -54.02(3) . . . . ?
C10 Ru3 Ru5 C14 121.2(7) . . . . ?
C9 Ru3 Ru5 C14 4.9(7) . . . . ?
C8 Ru3 Ru5 C14 60.3(7) . . . . ?
C0 Ru3 Ru5 C14 -122.1(6) . . . . ?
Au2 Ru3 Ru5 C14 -120.1(5) . . . . ?
Ru2 Ru3 Ru5 C14 -176.7(5) . . . . ?
Ru4 Ru3 Ru5 C14 -68.7(5) . . . . ?
Pt1 Ru3 Ru5 C14 -122.1(5) . . . . ?
C10 Ru3 Ru5 C15 5.7(7) . . . . ?
C9 Ru3 Ru5 C15 -110.6(7) . . . . ?
C8 Ru3 Ru5 C15 -55.2(7) . . . . ?
C0 Ru3 Ru5 C15 122.4(6) . . . . ?
Au2 Ru3 Ru5 C15 124.4(5) . . . . ?
Ru2 Ru3 Ru5 C15 67.8(5) . . . . ?
Ru4 Ru3 Ru5 C15 175.8(5) . . . . ?
Pt1 Ru3 Ru5 C15 122.4(5) . . . . ?
C10 Ru3 Ru5 C0 -116.7(6) . . . . ?
C9 Ru3 Ru5 C0 127.0(6) . . . . ?
C8 Ru3 Ru5 C0 -177.6(6) . . . . ?
Au2 Ru3 Ru5 C0 2.0(4) . . . . ?
Ru2 Ru3 Ru5 C0 -54.6(4) . . . . ?
Ru4 Ru3 Ru5 C0 53.4(4) . . . . ?
Pt1 Ru3 Ru5 C0 0.0(4) . . . . ?
C10 Ru3 Ru5 C8 60.9(7) . . . . ?
C9 Ru3 Ru5 C8 -55.4(7) . . . . ?
C0 Ru3 Ru5 C8 177.6(6) . . . . ?
Au2 Ru3 Ru5 C8 179.6(4) . . . . ?
Ru2 Ru3 Ru5 C8 123.0(4) . . . . ?
Ru4 Ru3 Ru5 C8 -129.0(4) . . . . ?
Pt1 Ru3 Ru5 C8 177.6(4) . . . . ?
C10 Ru3 Ru5 C2 -133.5(14) . . . . ?
C9 Ru3 Ru5 C2 110.2(14) . . . . ?
C8 Ru3 Ru5 C2 165.6(14) . . . . ?
C0 Ru3 Ru5 C2 -16.8(14) . . . . ?
Au2 Ru3 Ru5 C2 -14.8(13) . . . . ?
Ru2 Ru3 Ru5 C2 -71.4(13) . . . . ?
Ru4 Ru3 Ru5 C2 36.6(13) . . . . ?
Pt1 Ru3 Ru5 C2 -16.8(13) . . . . ?
C10 Ru3 Ru5 C2' -112.1(14) . . . . ?
C9 Ru3 Ru5 C2' 131.6(14) . . . . ?
C8 Ru3 Ru5 C2' -173.0(14) . . . . ?
C0 Ru3 Ru5 C2' 4.6(13) . . . . ?
Au2 Ru3 Ru5 C2' 6.6(13) . . . . ?
Ru2 Ru3 Ru5 C2' -50.0(13) . . . . ?
Ru4 Ru3 Ru5 C2' 58.0(13) . . . . ?
Pt1 Ru3 Ru5 C2' 4.6(13) . . . . ?
C10 Ru3 Ru5 Ru1 -116.1(5) . . . . ?
C9 Ru3 Ru5 Ru1 127.6(5) . . . . ?
C8 Ru3 Ru5 Ru1 -177.0(4) . . . . ?
C0 Ru3 Ru5 Ru1 0.5(4) . . . . ?
Au2 Ru3 Ru5 Ru1 2.54(8) . . . . ?
Ru2 Ru3 Ru5 Ru1 -54.01(4) . . . . ?
Ru4 Ru3 Ru5 Ru1 53.95(4) . . . . ?
Pt1 Ru3 Ru5 Ru1 0.59(3) . . . . ?
C10 Ru3 Ru5 Ru4 -170.1(5) . . . . ?
C9 Ru3 Ru5 Ru4 73.6(5) . . . . ?
C8 Ru3 Ru5 Ru4 129.0(4) . . . . ?
C0 Ru3 Ru5 Ru4 -53.4(4) . . . . ?
Au2 Ru3 Ru5 Ru4 -51.41(7) . . . . ?
Ru2 Ru3 Ru5 Ru4 -107.96(4) . . . . ?
Pt1 Ru3 Ru5 Ru4 -53.36(3) . . . . ?
C10 Ru3 Ru5 Ru2 -62.1(5) . . . . ?
C9 Ru3 Ru5 Ru2 -178.4(5) . . . . ?
C8 Ru3 Ru5 Ru2 -123.0(4) . . . . ?
C0 Ru3 Ru5 Ru2 54.6(4) . . . . ?
Au2 Ru3 Ru5 Ru2 56.55(7) . . . . ?
Ru4 Ru3 Ru5 Ru2 107.96(4) . . . . ?
Pt1 Ru3 Ru5 Ru2 54.60(3) . . . . ?
C11 Ru4 Ru5 C14 -39.8(8) . . . . ?
C12 Ru4 Ru5 C14 52.2(8) . . . . ?
C13' Ru4 Ru5 C14 -180(2) . . . . ?
C13 Ru4 Ru5 C14 -141.4(19) . . . . ?
C0 Ru4 Ru5 C14 178.6(8) . . . . ?
Ru1 Ru4 Ru5 C14 -124.3(6) . . . . ?
Pt1 Ru4 Ru5 C14 179.6(6) . . . . ?
Ru3 Ru4 Ru5 C14 123.6(6) . . . . ?
C11 Ru4 Ru5 C0 141.6(7) . . . . ?
C12 Ru4 Ru5 C0 -126.5(7) . . . . ?
C13' Ru4 Ru5 C0 2(2) . . . . ?
C13 Ru4 Ru5 C0 40.0(18) . . . . ?
Ru1 Ru4 Ru5 C0 57.0(5) . . . . ?
Pt1 Ru4 Ru5 C0 1.0(5) . . . . ?
Ru3 Ru4 Ru5 C0 -55.1(5) . . . . ?
C11 Ru4 Ru5 C8 -129.4(6) . . . . ?
C12 Ru4 Ru5 C8 -37.5(6) . . . . ?
C13' Ru4 Ru5 C8 91(2) . . . . ?
C13 Ru4 Ru5 C8 129.0(18) . . . . ?
C0 Ru4 Ru5 C8 89.0(6) . . . . ?
Ru1 Ru4 Ru5 C8 146.0(3) . . . . ?
Pt1 Ru4 Ru5 C8 90.0(3) . . . . ?
Ru3 Ru4 Ru5 C8 33.9(3) . . . . ?
C11 Ru4 Ru5 C2 40.1(10) . . . . ?
C12 Ru4 Ru5 C2 132.1(10) . . . . ?
C13' Ru4 Ru5 C2 -100(2) . . . . ?
C13 Ru4 Ru5 C2 -61(2) . . . . ?
C0 Ru4 Ru5 C2 -101.5(10) . . . . ?
Ru1 Ru4 Ru5 C2 -44.4(9) . . . . ?
Pt1 Ru4 Ru5 C2 -100.5(9) . . . . ?
Ru3 Ru4 Ru5 C2 -156.5(9) . . . . ?
C11 Ru4 Ru5 C2' 51.9(10) . . . . ?
C12 Ru4 Ru5 C2' 143.9(10) . . . . ?
C13' Ru4 Ru5 C2' -88(2) . . . . ?
C13 Ru4 Ru5 C2' -50(2) . . . . ?
C0 Ru4 Ru5 C2' -89.7(10) . . . . ?
Ru1 Ru4 Ru5 C2' -32.6(8) . . . . ?
Pt1 Ru4 Ru5 C2' -88.7(8) . . . . ?
Ru3 Ru4 Ru5 C2' -144.7(8) . . . . ?
C11 Ru4 Ru5 Ru1 84.6(5) . . . . ?
C12 Ru4 Ru5 Ru1 176.5(5) . . . . ?
C13' Ru4 Ru5 Ru1 -55(2) . . . . ?
C13 Ru4 Ru5 Ru1 -17.0(18) . . . . ?
C0 Ru4 Ru5 Ru1 -57.0(5) . . . . ?
Pt1 Ru4 Ru5 Ru1 -56.03(3) . . . . ?
Ru3 Ru4 Ru5 Ru1 -112.07(4) . . . . ?
C11 Ru4 Ru5 Ru3 -163.4(5) . . . . ?
C12 Ru4 Ru5 Ru3 -71.4(5) . . . . ?
C13' Ru4 Ru5 Ru3 57(2) . . . . ?
C13 Ru4 Ru5 Ru3 95.1(18) . . . . ?
C0 Ru4 Ru5 Ru3 55.1(5) . . . . ?
Ru1 Ru4 Ru5 Ru3 112.07(4) . . . . ?
Pt1 Ru4 Ru5 Ru3 56.04(3) . . . . ?
C11 Ru4 Ru5 Ru2 140.9(5) . . . . ?
C12 Ru4 Ru5 Ru2 -127.2(5) . . . . ?
C13' Ru4 Ru5 Ru2 1(2) . . . . ?
C13 Ru4 Ru5 Ru2 39.3(18) . . . . ?
C0 Ru4 Ru5 Ru2 -0.7(5) . . . . ?
Ru1 Ru4 Ru5 Ru2 56.31(4) . . . . ?
Pt1 Ru4 Ru5 Ru2 0.28(4) . . . . ?
Ru3 Ru4 Ru5 Ru2 -55.76(4) . . . . ?
C6 Ru2 Ru5 C15 -37.0(10) . . . . ?
C6' Ru2 Ru5 C15 -45.1(16) . . . . ?
C7 Ru2 Ru5 C15 52.5(7) . . . . ?
C5 Ru2 Ru5 C15 -155.5(11) . . . . ?
C0 Ru2 Ru5 C15 178.3(7) . . . . ?
Ru3 Ru2 Ru5 C15 -125.6(5) . . . . ?
Pt1 Ru2 Ru5 C15 177.3(5) . . . . ?
Ru1 Ru2 Ru5 C15 121.7(5) . . . . ?
C6 Ru2 Ru5 C0 144.7(11) . . . . ?
C6' Ru2 Ru5 C0 136.6(16) . . . . ?
C7 Ru2 Ru5 C0 -125.7(7) . . . . ?
C5 Ru2 Ru5 C0 26.2(11) . . . . ?
Ru3 Ru2 Ru5 C0 56.1(5) . . . . ?
Pt1 Ru2 Ru5 C0 -1.0(5) . . . . ?
Ru1 Ru2 Ru5 C0 -56.6(5) . . . . ?
C6 Ru2 Ru5 C8 51.7(10) . . . . ?
C6' Ru2 Ru5 C8 43.6(16) . . . . ?
C7 Ru2 Ru5 C8 141.2(6) . . . . ?
C5 Ru2 Ru5 C8 -66.8(11) . . . . ?
C0 Ru2 Ru5 C8 -93.0(6) . . . . ?
Ru3 Ru2 Ru5 C8 -37.0(3) . . . . ?
Pt1 Ru2 Ru5 C8 -94.0(3) . . . . ?
Ru1 Ru2 Ru5 C8 -149.6(3) . . . . ?
C6 Ru2 Ru5 C2 -131.2(12) . . . . ?
C6' Ru2 Ru5 C2 -139.3(17) . . . . ?
C7 Ru2 Ru5 C2 -41.7(10) . . . . ?
C5 Ru2 Ru5 C2 110.3(13) . . . . ?
C0 Ru2 Ru5 C2 84.1(9) . . . . ?
Ru3 Ru2 Ru5 C2 140.2(8) . . . . ?
Pt1 Ru2 Ru5 C2 83.1(8) . . . . ?
Ru1 Ru2 Ru5 C2 27.5(8) . . . . ?
C6 Ru2 Ru5 C2' -122.8(12) . . . . ?
C6' Ru2 Ru5 C2' -130.9(18) . . . . ?
C7 Ru2 Ru5 C2' -33.3(10) . . . . ?
C5 Ru2 Ru5 C2' 118.7(13) . . . . ?
C0 Ru2 Ru5 C2' 92.5(9) . . . . ?
Ru3 Ru2 Ru5 C2' 148.6(8) . . . . ?
Pt1 Ru2 Ru5 C2' 91.5(8) . . . . ?
Ru1 Ru2 Ru5 C2' 35.9(8) . . . . ?
C6 Ru2 Ru5 Ru1 -158.7(9) . . . . ?
C6' Ru2 Ru5 Ru1 -166.8(16) . . . . ?
C7 Ru2 Ru5 Ru1 -69.2(6) . . . . ?
C5 Ru2 Ru5 Ru1 82.8(10) . . . . ?
C0 Ru2 Ru5 Ru1 56.6(5) . . . . ?
Ru3 Ru2 Ru5 Ru1 112.67(4) . . . . ?
Pt1 Ru2 Ru5 Ru1 55.59(3) . . . . ?
C6 Ru2 Ru5 Ru3 88.6(9) . . . . ?
C6' Ru2 Ru5 Ru3 80.5(16) . . . . ?
C7 Ru2 Ru5 Ru3 178.2(6) . . . . ?
C5 Ru2 Ru5 Ru3 -29.9(10) . . . . ?
C0 Ru2 Ru5 Ru3 -56.1(5) . . . . ?
Pt1 Ru2 Ru5 Ru3 -57.08(3) . . . . ?
Ru1 Ru2 Ru5 Ru3 -112.67(4) . . . . ?
C6 Ru2 Ru5 Ru4 145.4(9) . . . . ?
C6' Ru2 Ru5 Ru4 137.4(16) . . . . ?
C7 Ru2 Ru5 Ru4 -125.0(6) . . . . ?
C5 Ru2 Ru5 Ru4 26.9(10) . . . . ?
C0 Ru2 Ru5 Ru4 0.7(5) . . . . ?
Ru3 Ru2 Ru5 Ru4 56.80(4) . . . . ?
Pt1 Ru2 Ru5 Ru4 -0.28(4) . . . . ?
Ru1 Ru2 Ru5 Ru4 -55.87(4) . . . . ?
C4 Ru1 Au1 P1 44.3(4) . . . . ?
C3 Ru1 Au1 P1 -50.2(6) . . . . ?
C2' Ru1 Au1 P1 30(3) . . . . ?
C0 Ru1 Au1 P1 -176.9(3) . . . . ?
C2 Ru1 Au1 P1 -16(3) . . . . ?
Ru5 Ru1 Au1 P1 173.70(17) . . . . ?
Ru4 Ru1 Au1 P1 -130.99(17) . . . . ?
Ru2 Ru1 Au1 P1 138.39(17) . . . . ?
Pt1 Ru1 Au1 P1 -171.28(17) . . . . ?
C4 Ru1 Au1 Pt1 -144.4(4) . . . . ?
C3 Ru1 Au1 Pt1 121.1(6) . . . . ?
C2' Ru1 Au1 Pt1 -159(3) . . . . ?
C0 Ru1 Au1 Pt1 -5.6(3) . . . . ?
C2 Ru1 Au1 Pt1 156(3) . . . . ?
Ru5 Ru1 Au1 Pt1 -15.02(8) . . . . ?
Ru4 Ru1 Au1 Pt1 40.29(3) . . . . ?
Ru2 Ru1 Au1 Pt1 -50.34(3) . . . . ?
C1 Pt1 Au1 P1 1.7(4) . . . . ?
C0 Pt1 Au1 P1 178.9(3) . . . . ?
Au2 Pt1 Au1 P1 -17.84(16) . . . . ?
Ru4 Pt1 Au1 P1 133.28(14) . . . . ?
Ru2 Pt1 Au1 P1 -136.46(14) . . . . ?
Ru1 Pt1 Au1 P1 173.12(14) . . . . ?
Ru3 Pt1 Au1 P1 -172.34(14) . . . . ?
C1 Pt1 Au1 Ru1 -171.5(4) . . . . ?
C0 Pt1 Au1 Ru1 5.8(3) . . . . ?
Au2 Pt1 Au1 Ru1 169.04(6) . . . . ?
Ru4 Pt1 Au1 Ru1 -39.84(3) . . . . ?
Ru2 Pt1 Au1 Ru1 50.42(3) . . . . ?
Ru3 Pt1 Au1 Ru1 14.54(5) . . . . ?
C1 Pt1 Au2 P2 -21.8(4) . . . . ?
C0 Pt1 Au2 P2 160.8(3) . . . . ?
Au1 Pt1 Au2 P2 -2.37(18) . . . . ?
Ru4 Pt1 Au2 P2 -153.82(16) . . . . ?
Ru2 Pt1 Au2 P2 115.23(16) . . . . ?
Ru1 Pt1 Au2 P2 161.33(16) . . . . ?
Ru3 Pt1 Au2 P2 159.92(16) . . . . ?
C1 Pt1 Au2 Ru3 178.3(4) . . . . ?
C0 Pt1 Au2 Ru3 0.9(3) . . . . ?
Au1 Pt1 Au2 Ru3 -162.29(6) . . . . ?
Ru4 Pt1 Au2 Ru3 46.26(3) . . . . ?
Ru2 Pt1 Au2 Ru3 -44.69(3) . . . . ?
Ru1 Pt1 Au2 Ru3 1.41(5) . . . . ?
C10 Ru3 Au2 P2 -34.8(5) . . . . ?
C9 Ru3 Au2 P2 57.6(5) . . . . ?
C8 Ru3 Au2 P2 12.6(14) . . . . ?
C0 Ru3 Au2 P2 -164.6(3) . . . . ?
Ru5 Ru3 Au2 P2 -166.07(13) . . . . ?
Ru2 Ru3 Au2 P2 -118.73(13) . . . . ?
Ru4 Ru3 Au2 P2 151.01(13) . . . . ?
Pt1 Ru3 Au2 P2 -163.70(13) . . . . ?
C10 Ru3 Au2 Pt1 128.9(5) . . . . ?
C9 Ru3 Au2 Pt1 -138.7(4) . . . . ?
C8 Ru3 Au2 Pt1 176.3(14) . . . . ?
C0 Ru3 Au2 Pt1 -0.9(3) . . . . ?
Ru5 Ru3 Au2 Pt1 -2.37(7) . . . . ?
Ru2 Ru3 Au2 Pt1 44.98(3) . . . . ?
Ru4 Ru3 Au2 Pt1 -45.29(3) . . . . ?
Ru1 Au1 P1 C22 91.7(5) . . . . ?
Pt1 Au1 P1 C22 -75.1(5) . . . . ?
Ru1 Au1 P1 C16 -25.6(5) . . . . ?
Pt1 Au1 P1 C16 167.5(4) . . . . ?
Ru1 Au1 P1 C28 -150.4(4) . . . . ?
Pt1 Au1 P1 C28 42.7(5) . . . . ?
Pt1 Au2 P2 C40 25.6(5) . . . . ?
Ru3 Au2 P2 C40 175.2(4) . . . . ?
Pt1 Au2 P2 C34 149.7(4) . . . . ?
Ru3 Au2 P2 C34 -60.7(5) . . . . ?
Pt1 Au2 P2 C46 -94.3(5) . . . . ?
Ru3 Au2 P2 C46 55.3(5) . . . . ?
C4 Ru1 C2 O2 -44(4) . . . . ?
C3 Ru1 C2 O2 46(4) . . . . ?
C2' Ru1 C2 O2 -81(6) . . . . ?
C0 Ru1 C2 O2 174(4) . . . . ?
Au1 Ru1 C2 O2 13(7) . . . . ?
Ru5 Ru1 C2 O2 -174(5) . . . . ?
Ru4 Ru1 C2 O2 131(4) . . . . ?
Ru2 Ru1 C2 O2 -141(4) . . . . ?
Pt1 Ru1 C2 O2 162(4) . . . . ?
C4 Ru1 C2 Ru5 129.5(8) . . . . ?
C3 Ru1 C2 Ru5 -140.1(9) . . . . ?
C2' Ru1 C2 Ru5 93(5) . . . . ?
C0 Ru1 C2 Ru5 -11.9(9) . . . . ?
Au1 Ru1 C2 Ru5 -173(2) . . . . ?
Ru4 Ru1 C2 Ru5 -55.6(7) . . . . ?
Ru2 Ru1 C2 Ru5 33.2(9) . . . . ?
Pt1 Ru1 C2 Ru5 -24.2(16) . . . . ?
C14 Ru5 C2 O2 -43(4) . . . . ?
C15 Ru5 C2 O2 53(4) . . . . ?
C0 Ru5 C2 O2 -174(4) . . . . ?
C8 Ru5 C2 O2 -54(7) . . . . ?
C2' Ru5 C2 O2 105(7) . . . . ?
Ru1 Ru5 C2 O2 174(5) . . . . ?
Ru3 Ru5 C2 O2 -162(3) . . . . ?
Ru4 Ru5 C2 O2 -130(4) . . . . ?
Ru2 Ru5 C2 O2 141(4) . . . . ?
C14 Ru5 C2 Ru1 142.8(10) . . . . ?
C15 Ru5 C2 Ru1 -121.1(9) . . . . ?
C0 Ru5 C2 Ru1 11.7(9) . . . . ?
C8 Ru5 C2 Ru1 131(4) . . . . ?
C2' Ru5 C2 Ru1 -69(5) . . . . ?
Ru3 Ru5 C2 Ru1 23.8(17) . . . . ?
Ru4 Ru5 C2 Ru1 55.6(7) . . . . ?
Ru2 Ru5 C2 Ru1 -33.2(9) . . . . ?
C4 Ru1 C2' O2' -47(6) . . . . ?
C3 Ru1 C2' O2' 42(6) . . . . ?
C0 Ru1 C2' O2' 173(5) . . . . ?
C2 Ru1 C2' O2' 96(8) . . . . ?
Au1 Ru1 C2' O2' -33(8) . . . . ?
Ru5 Ru1 C2' O2' 171(6) . . . . ?
Ru4 Ru1 C2' O2' 128(5) . . . . ?
Ru2 Ru1 C2' O2' -142(6) . . . . ?
Pt1 Ru1 C2' O2' 176(4) . . . . ?
C4 Ru1 C2' Ru5 141.9(9) . . . . ?
C3 Ru1 C2' Ru5 -128.9(9) . . . . ?
C0 Ru1 C2' Ru5 2.5(10) . . . . ?
C2 Ru1 C2' Ru5 -75(5) . . . . ?
Au1 Ru1 C2' Ru5 155.8(17) . . . . ?
Ru4 Ru1 C2' Ru5 -43.0(9) . . . . ?
Ru2 Ru1 C2' Ru5 47.5(8) . . . . ?
Pt1 Ru1 C2' Ru5 5(2) . . . . ?
C14 Ru5 C2' O2' -45(4) . . . . ?
C15 Ru5 C2' O2' 52(4) . . . . ?
C0 Ru5 C2' O2' -176(4) . . . . ?
C2 Ru5 C2' O2' -76(6) . . . . ?
Ru1 Ru5 C2' O2' -174(4) . . . . ?
Ru3 Ru5 C2' O2' -179(3) . . . . ?
Ru4 Ru5 C2' O2' -131(4) . . . . ?
Ru2 Ru5 C2' O2' 139(4) . . . . ?
C14 Ru5 C2' Ru1 128.5(10) . . . . ?
C15 Ru5 C2' Ru1 -134.7(11) . . . . ?
C0 Ru5 C2' Ru1 -2.5(10) . . . . ?
C2 Ru5 C2' Ru1 97(5) . . . . ?
Ru3 Ru5 C2' Ru1 -5.8(18) . . . . ?
Ru4 Ru5 C2' Ru1 42.5(9) . . . . ?
Ru2 Ru5 C2' Ru1 -47.5(9) . . . . ?
C11 Ru4 C13' O13' -5(9) . . . . ?
C12 Ru4 C13' O13' -95(9) . . . . ?
C13 Ru4 C13' O13' 33(7) . . . . ?
C0 Ru4 C13' O13' 136(9) . . . . ?
Ru1 Ru4 C13' O13' 87(9) . . . . ?
Ru5 Ru4 C13' O13' 134(8) . . . . ?
Pt1 Ru4 C13' O13' 135(9) . . . . ?
Ru3 Ru4 C13' O13' -178(9) . . . . ?
C6 Ru2 C5 O5 24(6) . . . . ?
C6' Ru2 C5 O5 28(6) . . . . ?
C7 Ru2 C5 O5 -66(6) . . . . ?
C0 Ru2 C5 O5 160(6) . . . . ?
Ru3 Ru2 C5 O5 115(6) . . . . ?
Ru5 Ru2 C5 O5 140(6) . . . . ?
Pt1 Ru2 C5 O5 170(6) . . . . ?
Ru1 Ru2 C5 O5 -151(6) . . . . ?
C10 Ru3 C8 O8 46.5(16) . . . . ?
C9 Ru3 C8 O8 -43.5(16) . . . . ?
C0 Ru3 C8 O8 177.7(15) . . . . ?
Au2 Ru3 C8 O8 1(3) . . . . ?
Ru2 Ru3 C8 O8 132.2(15) . . . . ?
Ru4 Ru3 C8 O8 -138.0(15) . . . . ?
Pt1 Ru3 C8 O8 175.9(12) . . . . ?
C10 Ru3 C8 Ru5 -133.0(5) . . . . ?
C9 Ru3 C8 Ru5 137.0(5) . . . . ?
C0 Ru3 C8 Ru5 -1.8(4) . . . . ?
Ru2 Ru3 C8 Ru5 -47.3(3) . . . . ?
Ru4 Ru3 C8 Ru5 42.5(3) . . . . ?
Pt1 Ru3 C8 Ru5 -3.6(7) . . . . ?
C14 Ru5 C8 O8 51.2(13) . . . . ?
C15 Ru5 C8 O8 -45.6(14) . . . . ?
C0 Ru5 C8 O8 -177.8(13) . . . . ?
C2 Ru5 C8 O8 63(5) . . . . ?
Ru1 Ru5 C8 O8 -175.1(10) . . . . ?
Ru3 Ru5 C8 O8 -179.6(16) . . . . ?
Ru4 Ru5 C8 O8 137.2(13) . . . . ?
Ru2 Ru5 C8 O8 -132.8(13) . . . . ?
C14 Ru5 C8 Ru3 -129.2(5) . . . . ?
C15 Ru5 C8 Ru3 133.9(6) . . . . ?
C0 Ru5 C8 Ru3 1.7(4) . . . . ?
C2 Ru5 C8 Ru3 -118(4) . . . . ?
Ru1 Ru5 C8 Ru3 4.5(7) . . . . ?
Ru4 Ru5 C8 Ru3 -43.2(3) . . . . ?
Ru2 Ru5 C8 Ru3 46.8(3) . . . . ?
C22 P1 C16 C17 -83.1(12) . . . . ?
C28 P1 C16 C17 165.0(11) . . . . ?
Au1 P1 C16 C17 38.0(12) . . . . ?
C22 P1 C16 C21 94.9(11) . . . . ?
C28 P1 C16 C21 -17.0(12) . . . . ?
Au1 P1 C16 C21 -144.0(9) . . . . ?
C21 C16 C17 C18 -3(2) . . . . ?
P1 C16 C17 C18 175.5(12) . . . . ?
C16 C17 C18 C19 1(2) . . . . ?
C17 C18 C19 C20 0(2) . . . . ?
C18 C19 C20 C21 2(3) . . . . ?
C19 C20 C21 C16 -4(2) . . . . ?
C17 C16 C21 C20 4(2) . . . . ?
P1 C16 C21 C20 -173.8(11) . . . . ?
C16 P1 C22 C23 -16.7(13) . . . . ?
C28 P1 C22 C23 96.7(12) . . . . ?
Au1 P1 C22 C23 -141.5(11) . . . . ?
C16 P1 C22 C27 163.2(11) . . . . ?
C28 P1 C22 C27 -83.4(12) . . . . ?
Au1 P1 C22 C27 38.4(12) . . . . ?
C27 C22 C23 C24 0(2) . . . . ?
P1 C22 C23 C24 -179.8(13) . . . . ?
C22 C23 C24 C25 0(3) . . . . ?
C23 C24 C25 C26 1(3) . . . . ?
C24 C25 C26 C27 -3(3) . . . . ?
C25 C26 C27 C22 3(3) . . . . ?
C23 C22 C27 C26 -2(2) . . . . ?
P1 C22 C27 C26 178.0(14) . . . . ?
C22 P1 C28 C29 -14.9(14) . . . . ?
C16 P1 C28 C29 95.5(13) . . . . ?
Au1 P1 C28 C29 -135.4(11) . . . . ?
C22 P1 C28 C33 163.6(11) . . . . ?
C16 P1 C28 C33 -86.0(12) . . . . ?
Au1 P1 C28 C33 43.1(12) . . . . ?
C33 C28 C29 C30 2(2) . . . . ?
P1 C28 C29 C30 -179.7(12) . . . . ?
C28 C29 C30 C31 -1(3) . . . . ?
C29 C30 C31 C32 1(3) . . . . ?
C30 C31 C32 C33 -3(3) . . . . ?
C31 C32 C33 C28 4(3) . . . . ?
C29 C28 C33 C32 -3(2) . . . . ?
P1 C28 C33 C32 178.0(14) . . . . ?
C40 P2 C34 C39 -7.3(15) . . . . ?
C46 P2 C34 C39 105.1(14) . . . . ?
Au2 P2 C34 C39 -137.7(13) . . . . ?
C40 P2 C34 C35 172.2(11) . . . . ?
C46 P2 C34 C35 -75.5(12) . . . . ?
Au2 P2 C34 C35 41.8(12) . . . . ?
C39 C34 C35 C36 -5(2) . . . . ?
P2 C34 C35 C36 175.7(12) . . . . ?
C34 C35 C36 C37 6(3) . . . . ?
C35 C36 C37 C38 -3(3) . . . . ?
C36 C37 C38 C39 -1(4) . . . . ?
C37 C38 C39 C34 2(4) . . . . ?
C35 C34 C39 C38 1(3) . . . . ?
P2 C34 C39 C38 -179.8(16) . . . . ?
C34 P2 C40 C41 -93.0(11) . . . . ?
C46 P2 C40 C41 156.1(10) . . . . ?
Au2 P2 C40 C41 36.1(11) . . . . ?
C34 P2 C40 C45 85.0(11) . . . . ?
C46 P2 C40 C45 -26.0(12) . . . . ?
Au2 P2 C40 C45 -146.0(9) . . . . ?
C45 C40 C41 C42 -1.8(19) . . . . ?
P2 C40 C41 C42 176.2(11) . . . . ?
C40 C41 C42 C43 1(2) . . . . ?
C41 C42 C43 C44 2(3) . . . . ?
C42 C43 C44 C45 -4(3) . . . . ?
C43 C44 C45 C40 3(2) . . . . ?
C41 C40 C45 C44 0(2) . . . . ?
P2 C40 C45 C44 -178.3(12) . . . . ?
C40 P2 C46 C47 101.7(13) . . . . ?
C34 P2 C46 C47 -9.3(14) . . . . ?
Au2 P2 C46 C47 -132.0(11) . . . . ?
C40 P2 C46 C51 -81.6(12) . . . . ?
C34 P2 C46 C51 167.4(11) . . . . ?
Au2 P2 C46 C51 44.7(11) . . . . ?
C51 C46 C47 C48 -1(2) . . . . ?
P2 C46 C47 C48 175.8(12) . . . . ?
C46 C47 C48 C49 1(2) . . . . ?
C47 C48 C49 C50 0(3) . . . . ?
C48 C49 C50 C51 -1(3) . . . . ?
C49 C50 C51 C46 1(3) . . . . ?
C47 C46 C51 C50 0(2) . . . . ?
P2 C46 C51 C50 -176.9(12) . . . . ?
Au2 Pt1 C0 Ru4 90.5(4) . . . . ?
Au1 Pt1 C0 Ru4 -96.1(4) . . . . ?
Ru2 Pt1 C0 Ru4 -178.9(7) . . . . ?
Ru1 Pt1 C0 Ru4 -89.1(4) . . . . ?
Ru3 Pt1 C0 Ru4 91.7(5) . . . . ?
Au2 Pt1 C0 Ru3 -1.1(4) . . . . ?
Au1 Pt1 C0 Ru3 172.3(3) . . . . ?
Ru4 Pt1 C0 Ru3 -91.7(5) . . . . ?
Ru2 Pt1 C0 Ru3 89.4(4) . . . . ?
Ru1 Pt1 C0 Ru3 179.3(6) . . . . ?
Au2 Pt1 C0 Ru2 -90.5(4) . . . . ?
Au1 Pt1 C0 Ru2 82.9(4) . . . . ?
Ru4 Pt1 C0 Ru2 178.9(7) . . . . ?
Ru1 Pt1 C0 Ru2 89.9(5) . . . . ?
Ru3 Pt1 C0 Ru2 -89.4(4) . . . . ?
Au2 Pt1 C0 Ru1 179.6(2) . . . . ?
Au1 Pt1 C0 Ru1 -7.0(3) . . . . ?
Ru4 Pt1 C0 Ru1 89.1(4) . . . . ?
Ru2 Pt1 C0 Ru1 -89.9(5) . . . . ?
Ru3 Pt1 C0 Ru1 -179.3(6) . . . . ?
C11 Ru4 C0 Pt1 125.2(7) . . . . ?
C12 Ru4 C0 Pt1 -104.6(6) . . . . ?
C13' Ru4 C0 Pt1 -0.7(11) . . . . ?
C13 Ru4 C0 Pt1 16.6(10) . . . . ?
Ru1 Ru4 C0 Pt1 93.1(5) . . . . ?
Ru5 Ru4 C0 Pt1 178.6(7) . . . . ?
Ru3 Ru4 C0 Pt1 -95.0(5) . . . . ?
C11 Ru4 C0 Ru3 -139.8(7) . . . . ?
C12 Ru4 C0 Ru3 -9.6(7) . . . . ?
C13' Ru4 C0 Ru3 94.4(11) . . . . ?
C13 Ru4 C0 Ru3 111.6(9) . . . . ?
Ru1 Ru4 C0 Ru3 -171.9(5) . . . . ?
Ru5 Ru4 C0 Ru3 -86.4(4) . . . . ?
Pt1 Ru4 C0 Ru3 95.0(5) . . . . ?
C11 Ru4 C0 Ru1 32.1(8) . . . . ?
C12 Ru4 C0 Ru1 162.3(5) . . . . ?
C13' Ru4 C0 Ru1 -93.7(11) . . . . ?
C13 Ru4 C0 Ru1 -76.5(9) . . . . ?
Ru5 Ru4 C0 Ru1 85.5(4) . . . . ?
Pt1 Ru4 C0 Ru1 -93.1(5) . . . . ?
Ru3 Ru4 C0 Ru1 171.9(5) . . . . ?
C11 Ru4 C0 Ru5 -53.4(8) . . . . ?
C12 Ru4 C0 Ru5 76.8(7) . . . . ?
C13' Ru4 C0 Ru5 -179.2(10) . . . . ?
C13 Ru4 C0 Ru5 -162.0(9) . . . . ?
Ru1 Ru4 C0 Ru5 -85.5(4) . . . . ?
Pt1 Ru4 C0 Ru5 -178.6(7) . . . . ?
Ru3 Ru4 C0 Ru5 86.4(4) . . . . ?
C10 Ru3 C0 Pt1 -78.7(7) . . . . ?
C9 Ru3 C0 Pt1 83.6(8) . . . . ?
C8 Ru3 C0 Pt1 -178.2(4) . . . . ?
Au2 Ru3 C0 Pt1 1.1(3) . . . . ?
Ru5 Ru3 C0 Pt1 179.9(6) . . . . ?
Ru2 Ru3 C0 Pt1 -91.1(4) . . . . ?
Ru4 Ru3 C0 Pt1 91.4(4) . . . . ?
C10 Ru3 C0 Ru4 -170.1(6) . . . . ?
C9 Ru3 C0 Ru4 -7.8(9) . . . . ?
C8 Ru3 C0 Ru4 90.4(4) . . . . ?
Au2 Ru3 C0 Ru4 -90.3(3) . . . . ?
Ru5 Ru3 C0 Ru4 88.6(4) . . . . ?
Ru2 Ru3 C0 Ru4 177.5(5) . . . . ?
Pt1 Ru3 C0 Ru4 -91.4(4) . . . . ?
C10 Ru3 C0 Ru2 12.4(8) . . . . ?
C9 Ru3 C0 Ru2 174.7(7) . . . . ?
C8 Ru3 C0 Ru2 -87.1(4) . . . . ?
Au2 Ru3 C0 Ru2 92.2(3) . . . . ?
Ru5 Ru3 C0 Ru2 -89.0(4) . . . . ?
Ru4 Ru3 C0 Ru2 -177.5(5) . . . . ?
Pt1 Ru3 C0 Ru2 91.1(4) . . . . ?
C10 Ru3 C0 Ru5 101.3(6) . . . . ?
C9 Ru3 C0 Ru5 -96.4(8) . . . . ?
C8 Ru3 C0 Ru5 1.8(4) . . . . ?
Au2 Ru3 C0 Ru5 -178.8(2) . . . . ?
Ru2 Ru3 C0 Ru5 89.0(4) . . . . ?
Ru4 Ru3 C0 Ru5 -88.6(4) . . . . ?
Pt1 Ru3 C0 Ru5 -179.9(6) . . . . ?
C6 Ru2 C0 Pt1 135.4(12) . . . . ?
C6' Ru2 C0 Pt1 120(2) . . . . ?
C7 Ru2 C0 Pt1 -99.3(8) . . . . ?
C5 Ru2 C0 Pt1 13.4(7) . . . . ?
Ru3 Ru2 C0 Pt1 95.0(5) . . . . ?
Ru5 Ru2 C0 Pt1 -178.6(7) . . . . ?
Ru1 Ru2 C0 Pt1 -93.1(5) . . . . ?
C6 Ru2 C0 Ru3 40.4(13) . . . . ?
C6' Ru2 C0 Ru3 25(2) . . . . ?
C7 Ru2 C0 Ru3 165.7(7) . . . . ?
C5 Ru2 C0 Ru3 -81.6(5) . . . . ?
Ru5 Ru2 C0 Ru3 86.4(4) . . . . ?
Pt1 Ru2 C0 Ru3 -95.0(5) . . . . ?
Ru1 Ru2 C0 Ru3 171.9(5) . . . . ?
C6 Ru2 C0 Ru1 -131.5(12) . . . . ?
C6' Ru2 C0 Ru1 -147(2) . . . . ?
C7 Ru2 C0 Ru1 -6.2(8) . . . . ?
C5 Ru2 C0 Ru1 106.5(5) . . . . ?
Ru3 Ru2 C0 Ru1 -171.9(5) . . . . ?
Ru5 Ru2 C0 Ru1 -85.5(4) . . . . ?
Pt1 Ru2 C0 Ru1 93.1(5) . . . . ?
C6 Ru2 C0 Ru5 -46.0(13) . . . . ?
C6' Ru2 C0 Ru5 -61(2) . . . . ?
C7 Ru2 C0 Ru5 79.3(8) . . . . ?
C5 Ru2 C0 Ru5 -168.0(5) . . . . ?
Ru3 Ru2 C0 Ru5 -86.4(4) . . . . ?
Pt1 Ru2 C0 Ru5 178.6(7) . . . . ?
Ru1 Ru2 C0 Ru5 85.5(4) . . . . ?
C4 Ru1 C0 Pt1 84.8(8) . . . . ?
C3 Ru1 C0 Pt1 -72.0(7) . . . . ?
C2' Ru1 C0 Pt1 177.4(10) . . . . ?
C2 Ru1 C0 Pt1 -167.7(9) . . . . ?
Au1 Ru1 C0 Pt1 7.0(3) . . . . ?
Ru5 Ru1 C0 Pt1 -179.9(5) . . . . ?
Ru4 Ru1 C0 Pt1 -91.2(4) . . . . ?
Ru2 Ru1 C0 Pt1 91.2(4) . . . . ?
C4 Ru1 C0 Ru4 176.0(7) . . . . ?
C3 Ru1 C0 Ru4 19.2(7) . . . . ?
C2' Ru1 C0 Ru4 -91.5(10) . . . . ?
C2 Ru1 C0 Ru4 -76.5(9) . . . . ?
Au1 Ru1 C0 Ru4 98.2(3) . . . . ?
Ru5 Ru1 C0 Ru4 -88.8(3) . . . . ?
Ru2 Ru1 C0 Ru4 -177.7(5) . . . . ?
Pt1 Ru1 C0 Ru4 91.2(4) . . . . ?
C4 Ru1 C0 Ru2 -6.3(9) . . . . ?
C3 Ru1 C0 Ru2 -163.1(5) . . . . ?
C2' Ru1 C0 Ru2 86.2(10) . . . . ?
C2 Ru1 C0 Ru2 101.2(9) . . . . ?
Au1 Ru1 C0 Ru2 -84.1(3) . . . . ?
Ru5 Ru1 C0 Ru2 88.9(4) . . . . ?
Ru4 Ru1 C0 Ru2 177.7(5) . . . . ?
Pt1 Ru1 C0 Ru2 -91.2(4) . . . . ?
C4 Ru1 C0 Ru5 -95.3(8) . . . . ?
C3 Ru1 C0 Ru5 108.0(6) . . . . ?
C2' Ru1 C0 Ru5 -2.7(11) . . . . ?
C2 Ru1 C0 Ru5 12.2(9) . . . . ?
Au1 Ru1 C0 Ru5 -173.1(2) . . . . ?
Ru4 Ru1 C0 Ru5 88.8(3) . . . . ?
Ru2 Ru1 C0 Ru5 -88.9(4) . . . . ?
Pt1 Ru1 C0 Ru5 179.9(5) . . . . ?
C14 Ru5 C0 Ru4 -1.8(10) . . . . ?
C15 Ru5 C0 Ru4 176.7(6) . . . . ?
C8 Ru5 C0 Ru4 -93.4(5) . . . . ?
C2 Ru5 C0 Ru4 77.3(9) . . . . ?
C2' Ru5 C0 Ru4 91.5(9) . . . . ?
Ru1 Ru5 C0 Ru4 89.1(4) . . . . ?
Ru3 Ru5 C0 Ru4 -91.6(4) . . . . ?
Ru2 Ru5 C0 Ru4 179.0(7) . . . . ?
C14 Ru5 C0 Ru3 89.8(9) . . . . ?
C15 Ru5 C0 Ru3 -91.7(8) . . . . ?
C8 Ru5 C0 Ru3 -1.7(4) . . . . ?
C2 Ru5 C0 Ru3 168.9(9) . . . . ?
C2' Ru5 C0 Ru3 -176.9(9) . . . . ?
Ru1 Ru5 C0 Ru3 -179.3(5) . . . . ?
Ru4 Ru5 C0 Ru3 91.6(4) . . . . ?
Ru2 Ru5 C0 Ru3 -89.4(4) . . . . ?
C14 Ru5 C0 Ru2 179.2(8) . . . . ?
C15 Ru5 C0 Ru2 -2.3(9) . . . . ?
C8 Ru5 C0 Ru2 87.6(5) . . . . ?
C2 Ru5 C0 Ru2 -101.7(9) . . . . ?
C2' Ru5 C0 Ru2 -87.5(9) . . . . ?
Ru1 Ru5 C0 Ru2 -89.9(4) . . . . ?
Ru3 Ru5 C0 Ru2 89.4(4) . . . . ?
Ru4 Ru5 C0 Ru2 -179.0(7) . . . . ?
C14 Ru5 C0 Ru1 -90.9(9) . . . . ?
C15 Ru5 C0 Ru1 87.5(8) . . . . ?
C8 Ru5 C0 Ru1 177.5(4) . . . . ?
C2 Ru5 C0 Ru1 -11.9(9) . . . . ?
C2' Ru5 C0 Ru1 2.4(9) . . . . ?
Ru3 Ru5 C0 Ru1 179.3(5) . . . . ?
Ru4 Ru5 C0 Ru1 -89.1(4) . . . . ?
Ru2 Ru5 C0 Ru1 89.9(4) . . . . ?
